data_4331114
loop_
_publ_author_name
'G\'eza Szigethy'
'David W. Shaffer'
'Alan F. Heyduk'

_publ_section_title
;
 Coordination Effects on Electron Distributions for Rhodium Complexes of
 the Redox-Active Bis(3,5-di-tert-butyl-2-phenolate)amide Ligand
;
_journal_name_full 'Inorganic Chemistry'
_journal_page_first 12606
_journal_page_last 12618
_journal_paper_doi 10.1021/ic2026076
_journal_volume 51
_journal_year 2012
_chemical_formula_moiety 'C34 H58 N O2 P2 Rh, 0.5[C5 H12]'
_chemical_formula_sum 'C36.5 H64 N O2 P2 Rh'
_chemical_formula_weight 713.74
_chemical_name_common (ONOcat)Rh(PMe3)2
_chemical_name_systematic
; 
 ? 
;
_space_group_IT_number 14
_symmetry_cell_setting monoclinic
_symmetry_space_group_name_Hall '-P 2ybc'
_symmetry_space_group_name_H-M 'P 1 21/c 1'
_atom_sites_solution_hydrogens geom
_atom_sites_solution_primary direct
_atom_sites_solution_secondary difmap
_audit_creation_method SHELXL-97
_cell_angle_alpha 90.00
_cell_angle_beta 118.0260(10)
_cell_angle_gamma 90.00
_cell_formula_units_Z 4
_cell_length_a 13.8702(12)
_cell_length_b 23.903(2)
_cell_length_c 13.4550(12)
_cell_measurement_reflns_used 3441
_cell_measurement_temperature 143(2)
_cell_measurement_theta_max 21.89
_cell_measurement_theta_min 2.38
_cell_volume 3937.8(6)
_computing_cell_refinement 'Bruker SAINT'
_computing_data_collection 'Bruker APEX2'
_computing_data_reduction 'Bruker SAINT'
_computing_molecular_graphics 'Bruker SHELXTL'
_computing_publication_material 'Bruker SHELXTL'
_computing_structure_refinement 'SHELXL-97 (Sheldrick, 1997)'
_computing_structure_solution 'SHELXS-97 (Sheldrick, 1990)'
_diffrn_ambient_temperature 143(2)
_diffrn_measured_fraction_theta_full 0.998
_diffrn_measured_fraction_theta_max 0.998
_diffrn_measurement_device_type 'Bruker APEX-II CCD'
_diffrn_measurement_method 'phi and omega scans'
_diffrn_radiation_monochromator graphite
_diffrn_radiation_source 'fine-focus sealed tube'
_diffrn_radiation_type MoK\a
_diffrn_radiation_wavelength 0.71073
_diffrn_reflns_av_R_equivalents 0.1001
_diffrn_reflns_av_sigmaI/netI 0.0783
_diffrn_reflns_limit_h_max 17
_diffrn_reflns_limit_h_min -17
_diffrn_reflns_limit_k_max 29
_diffrn_reflns_limit_k_min -29
_diffrn_reflns_limit_l_max 16
_diffrn_reflns_limit_l_min -16
_diffrn_reflns_number 42307
_diffrn_reflns_theta_full 26.41
_diffrn_reflns_theta_max 26.41
_diffrn_reflns_theta_min 1.66
_diffrn_standards_number 0
_exptl_absorpt_coefficient_mu 0.544
_exptl_absorpt_correction_T_max 0.9676
_exptl_absorpt_correction_T_min 0.9171
_exptl_absorpt_correction_type numerical
_exptl_absorpt_process_details 'Bruker SADABS'
_exptl_crystal_colour black
_exptl_crystal_density_diffrn 1.204
_exptl_crystal_density_meas ?
_exptl_crystal_description plate
_exptl_crystal_F_000 1524
_exptl_crystal_size_max 0.16
_exptl_crystal_size_mid 0.15
_exptl_crystal_size_min 0.06
_refine_diff_density_max 0.668
_refine_diff_density_min -0.531
_refine_diff_density_rms 0.091
_refine_ls_extinction_method none
_refine_ls_goodness_of_fit_ref 1.020
_refine_ls_hydrogen_treatment constr
_refine_ls_matrix_type full
_refine_ls_number_parameters 419
_refine_ls_number_reflns 8074
_refine_ls_number_restraints 0
_refine_ls_restrained_S_all 1.020
_refine_ls_R_factor_all 0.0873
_refine_ls_R_factor_gt 0.0450
_refine_ls_shift/su_max 0.002
_refine_ls_shift/su_mean 0.000
_refine_ls_structure_factor_coef Fsqd
_refine_ls_weighting_details 'calc w=1/[\s^2^(Fo^2^)+(0.0247P)^2^+2.1871P] where P=(Fo^2^+2Fc^2^)/3'
_refine_ls_weighting_scheme calc
_refine_ls_wR_factor_gt 0.0720
_refine_ls_wR_factor_ref 0.0830
_reflns_number_gt 5597
_reflns_number_total 8074
_reflns_threshold_expression >2sigma(I)
_cod_data_source_file ic2026076_si_001_2.cif
_cod_data_source_block afh282
_cod_depositor_comments
;
The following automatic conversions were performed:

'_exptl_crystal_density_meas' value 'none' was changed to '?' - the
value is perceived as not measured.

Automatic conversion script
Id: cif_fix_values 3008 2015-01-20 13:52:24Z robertas 
;
_cod_original_cell_volume 3937.7(6)
_cod_original_formula_sum 'C36.50 H64 N O2 P2 Rh'
_cod_database_code 4331114

loop_
_symmetry_equiv_pos_as_xyz
'x, y, z'
'-x, y+1/2, -z+1/2'
'-x, -y, -z'
'x, -y-1/2, z-1/2'

loop_
_atom_site_label
_atom_site_type_symbol
_atom_site_fract_x
_atom_site_fract_y
_atom_site_fract_z
_atom_site_U_iso_or_equiv
_atom_site_adp_type
_atom_site_occupancy
_atom_site_symmetry_multiplicity
_atom_site_calc_flag
_atom_site_refinement_flags
_atom_site_disorder_assembly
_atom_site_disorder_group
Rh1 Rh 0.52808(2) 0.706326(11) 0.38741(2) 0.01413(7) Uani 1 1 d . . .
P2 P 0.35552(7) 0.67165(4) 0.29285(8) 0.0189(2) Uani 1 1 d . . .
P3 P 0.56946(7) 0.69640(4) 0.24980(7) 0.0212(2) Uani 1 1 d . . .
O1 O 0.59668(17) 0.63574(9) 0.47014(17) 0.0168(5) Uani 1 1 d . . .
O2 O 0.47957(17) 0.78655(9) 0.35719(17) 0.0177(5) Uani 1 1 d . . .
N1 N 0.6618(2) 0.74003(11) 0.5012(2) 0.0142(6) Uani 1 1 d . . .
C1 C 0.7393(2) 0.70108(14) 0.5717(2) 0.0143(7) Uani 1 1 d . . .
C2 C 0.6998(3) 0.64521(13) 0.5513(3) 0.0156(7) Uani 1 1 d . . .
C3 C 0.7644(3) 0.60132(13) 0.6192(3) 0.0160(7) Uani 1 1 d . . .
C4 C 0.8670(3) 0.61477(14) 0.7069(3) 0.0197(8) Uani 1 1 d . . .
H4A H 0.9116 0.5853 0.7530 0.024 Uiso 1 1 calc R . .
C5 C 0.9075(3) 0.66904(14) 0.7303(3) 0.0192(8) Uani 1 1 d . A .
C6 C 0.8432(2) 0.71168(14) 0.6607(3) 0.0179(7) Uani 1 1 d . . .
H6A H 0.8704 0.7489 0.6740 0.021 Uiso 1 1 calc R . .
C7 C 0.7200(3) 0.54139(14) 0.6018(3) 0.0204(8) Uani 1 1 d . . .
C8 C 0.6231(3) 0.53942(14) 0.6277(3) 0.0256(8) Uani 1 1 d . . .
H8A H 0.6474 0.5516 0.7054 0.038 Uiso 1 1 calc R . .
H8B H 0.5951 0.5011 0.6182 0.038 Uiso 1 1 calc R . .
H8C H 0.5651 0.5643 0.5759 0.038 Uiso 1 1 calc R . .
C9 C 0.8064(3) 0.49994(14) 0.6801(3) 0.0266(9) Uani 1 1 d . . .
H9A H 0.8691 0.5005 0.6653 0.040 Uiso 1 1 calc R . .
H9B H 0.7752 0.4622 0.6668 0.040 Uiso 1 1 calc R . .
H9C H 0.8303 0.5106 0.7586 0.040 Uiso 1 1 calc R . .
C10 C 0.6822(3) 0.52202(14) 0.4802(3) 0.0273(9) Uani 1 1 d . . .
H10A H 0.7441 0.5230 0.4640 0.041 Uiso 1 1 calc R . .
H10B H 0.6245 0.5470 0.4281 0.041 Uiso 1 1 calc R . .
H10C H 0.6540 0.4837 0.4709 0.041 Uiso 1 1 calc R . .
C11 C 1.0165(3) 0.68376(15) 0.8316(3) 0.0267(9) Uani 1 1 d . . .
C12 C 0.9936(4) 0.7206(2) 0.9119(4) 0.0524(18) Uani 0.851(5) 1 d P A 1
H12A H 0.9538 0.7542 0.8719 0.079 Uiso 0.851(5) 1 calc PR A 1
H12B H 1.0629 0.7315 0.9764 0.079 Uiso 0.851(5) 1 calc PR A 1
H12C H 0.9495 0.6996 0.9385 0.079 Uiso 0.851(5) 1 calc PR A 1
C13 C 1.0879(4) 0.7158(2) 0.7940(4) 0.0473(17) Uani 0.851(5) 1 d P A 1
H13A H 1.0485 0.7488 0.7509 0.071 Uiso 0.851(5) 1 calc PR A 1
H13B H 1.1065 0.6916 0.7465 0.071 Uiso 0.851(5) 1 calc PR A 1
H13C H 1.1551 0.7276 0.8601 0.071 Uiso 0.851(5) 1 calc PR A 1
C14 C 1.0796(3) 0.63241(19) 0.8975(4) 0.0351(14) Uani 0.851(5) 1 d P A 1
H14A H 1.0342 0.6108 0.9217 0.053 Uiso 0.851(5) 1 calc PR A 1
H14B H 1.1465 0.6444 0.9638 0.053 Uiso 0.851(5) 1 calc PR A 1
H14C H 1.0987 0.6091 0.8495 0.053 Uiso 0.851(5) 1 calc PR A 1
C12A C 1.049(2) 0.7459(11) 0.847(2) 0.033(7) Uiso 0.149(5) 1 d P A 2
H12D H 1.1195 0.7504 0.9144 0.049 Uiso 0.149(5) 1 calc PR A 2
H12E H 0.9932 0.7676 0.8558 0.049 Uiso 0.149(5) 1 calc PR A 2
H12F H 1.0540 0.7592 0.7810 0.049 Uiso 0.149(5) 1 calc PR A 2
C13A C 1.108(3) 0.6506(14) 0.813(3) 0.062(11) Uiso 0.149(5) 1 d P A 2
H13D H 1.1806 0.6586 0.8764 0.094 Uiso 0.149(5) 1 calc PR A 2
H13E H 1.1061 0.6628 0.7428 0.094 Uiso 0.149(5) 1 calc PR A 2
H13F H 1.0942 0.6103 0.8101 0.094 Uiso 0.149(5) 1 calc PR A 2
C14A C 1.015(3) 0.6630(15) 0.936(3) 0.063(11) Uiso 0.149(5) 1 d P A 2
H14D H 1.0841 0.6723 1.0019 0.094 Uiso 0.149(5) 1 calc PR A 2
H14E H 1.0046 0.6223 0.9311 0.094 Uiso 0.149(5) 1 calc PR A 2
H14F H 0.9545 0.6808 0.9426 0.094 Uiso 0.149(5) 1 calc PR A 2
C15 C 0.6665(2) 0.79802(14) 0.4904(2) 0.0158(7) Uani 1 1 d . . .
C16 C 0.5641(3) 0.82119(14) 0.4136(3) 0.0178(8) Uani 1 1 d . . .
C17 C 0.5536(3) 0.87970(14) 0.3979(3) 0.0183(8) Uani 1 1 d . . .
C18 C 0.6457(3) 0.91222(14) 0.4562(3) 0.0204(8) Uani 1 1 d . . .
H18A H 0.6387 0.9517 0.4471 0.024 Uiso 1 1 calc R . .
C19 C 0.7483(3) 0.89012(14) 0.5278(3) 0.0197(8) Uani 1 1 d . . .
C20 C 0.7580(3) 0.83289(13) 0.5439(3) 0.0174(7) Uani 1 1 d . . .
H20A H 0.8274 0.8170 0.5917 0.021 Uiso 1 1 calc R . .
C21 C 0.4415(3) 0.90568(14) 0.3205(3) 0.0216(8) Uani 1 1 d . . .
C22 C 0.4465(3) 0.96957(14) 0.3155(3) 0.0293(9) Uani 1 1 d . . .
H22A H 0.4977 0.9803 0.2877 0.044 Uiso 1 1 calc R . .
H22B H 0.4712 0.9851 0.3911 0.044 Uiso 1 1 calc R . .
H22C H 0.3737 0.9842 0.2646 0.044 Uiso 1 1 calc R . .
C23 C 0.3603(3) 0.89118(15) 0.3647(3) 0.0292(9) Uani 1 1 d . . .
H23A H 0.3885 0.9051 0.4419 0.044 Uiso 1 1 calc R . .
H23B H 0.3512 0.8505 0.3638 0.044 Uiso 1 1 calc R . .
H23C H 0.2897 0.9087 0.3165 0.044 Uiso 1 1 calc R . .
C24 C 0.3981(3) 0.88308(14) 0.1992(3) 0.0244(8) Uani 1 1 d . . .
H24A H 0.4501 0.8923 0.1714 0.037 Uiso 1 1 calc R . .
H24B H 0.3273 0.9003 0.1501 0.037 Uiso 1 1 calc R . .
H24C H 0.3896 0.8424 0.1992 0.037 Uiso 1 1 calc R . .
C25 C 0.8473(3) 0.92936(15) 0.5853(3) 0.0269(9) Uani 1 1 d . . .
C26 C 0.9535(3) 0.89765(16) 0.6568(3) 0.0385(10) Uani 1 1 d . . .
H26A H 0.9673 0.8713 0.6091 0.058 Uiso 1 1 calc R . .
H26B H 0.9471 0.8770 0.7164 0.058 Uiso 1 1 calc R . .
H26C H 1.0142 0.9243 0.6908 0.058 Uiso 1 1 calc R . .
C27 C 0.8615(3) 0.96182(17) 0.4946(4) 0.0435(11) Uani 1 1 d . . .
H27A H 0.8747 0.9355 0.4465 0.065 Uiso 1 1 calc R . .
H27B H 0.9237 0.9874 0.5306 0.065 Uiso 1 1 calc R . .
H27C H 0.7950 0.9833 0.4486 0.065 Uiso 1 1 calc R . .
C28 C 0.8276(3) 0.97062(16) 0.6607(3) 0.0432(11) Uani 1 1 d . . .
H28A H 0.8909 0.9954 0.6980 0.065 Uiso 1 1 calc R . .
H28B H 0.8169 0.9499 0.7177 0.065 Uiso 1 1 calc R . .
H28C H 0.7623 0.9929 0.6148 0.065 Uiso 1 1 calc R . .
C29 C 0.3053(3) 0.65495(15) 0.3919(3) 0.0287(9) Uani 1 1 d . . .
H29A H 0.2310 0.6400 0.3510 0.043 Uiso 1 1 calc R . .
H29B H 0.3048 0.6889 0.4324 0.043 Uiso 1 1 calc R . .
H29C H 0.3531 0.6270 0.4457 0.043 Uiso 1 1 calc R . .
C30 C 0.2566(3) 0.72121(15) 0.1990(3) 0.0307(10) Uani 1 1 d . . .
H30A H 0.1845 0.7035 0.1613 0.046 Uiso 1 1 calc R . .
H30B H 0.2778 0.7335 0.1425 0.046 Uiso 1 1 calc R . .
H30C H 0.2538 0.7536 0.2421 0.046 Uiso 1 1 calc R . .
C31 C 0.3264(3) 0.60826(15) 0.2092(3) 0.0301(9) Uani 1 1 d . . .
H31A H 0.2482 0.6000 0.1752 0.045 Uiso 1 1 calc R . .
H31B H 0.3681 0.5771 0.2577 0.045 Uiso 1 1 calc R . .
H31C H 0.3474 0.6136 0.1497 0.045 Uiso 1 1 calc R . .
C32 C 0.6918(3) 0.73448(19) 0.2814(3) 0.0482(12) Uani 1 1 d . . .
H32A H 0.7099 0.7299 0.2197 0.072 Uiso 1 1 calc R . .
H32B H 0.7518 0.7201 0.3513 0.072 Uiso 1 1 calc R . .
H32C H 0.6805 0.7742 0.2905 0.072 Uiso 1 1 calc R . .
C33 C 0.6001(3) 0.62632(16) 0.2235(3) 0.0377(10) Uani 1 1 d . . .
H33A H 0.6173 0.6268 0.1607 0.056 Uiso 1 1 calc R . .
H33B H 0.5366 0.6022 0.2043 0.056 Uiso 1 1 calc R . .
H33C H 0.6629 0.6119 0.2911 0.056 Uiso 1 1 calc R . .
C34 C 0.4719(3) 0.72253(15) 0.1136(3) 0.0320(9) Uani 1 1 d . . .
H34A H 0.4991 0.7158 0.0593 0.048 Uiso 1 1 calc R . .
H34B H 0.4616 0.7628 0.1188 0.048 Uiso 1 1 calc R . .
H34C H 0.4021 0.7032 0.0887 0.048 Uiso 1 1 calc R . .
C1X C 1.0000 0.5000 0.5000 0.144(4) Uiso 1 2 d S . .
C2X C 1.028(3) 0.6111(12) 0.5237(18) 0.144(4) Uiso 0.79(6) 1 d P . .
C3X C 0.999(4) 0.5389(19) 0.496(3) 0.144(4) Uiso 0.55(8) 1 d P . .
C4X C 0.966(6) 0.561(4) 0.481(4) 0.144(4) Uiso 0.33(7) 1 d P . .
C5X C 0.988(12) 0.664(7) 0.524(12) 0.144(4) Uiso 0.065(14) 1 d P . .
C6X C 0.949(6) 0.615(3) 0.469(5) 0.144(4) Uiso 0.21(2) 1 d P . .
C7X C 1.071(2) 0.5602(13) 0.564(3) 0.144(4) Uiso 0.43(3) 1 d P . .
C8X C 1.127(10) 0.496(5) 0.591(10) 0.144(4) Uiso 0.071(12) 1 d P . .
C9X C 1.046(6) 0.574(4) 0.494(8) 0.144(4) Uiso 0.22(3) 1 d P . .
C10X C 1.070(9) 0.628(4) 0.519(6) 0.144(4) Uiso 0.17(5) 1 d P . .
C11X C 1.060(9) 0.559(5) 0.420(12) 0.144(4) Uiso 0.079(18) 1 d P . .
C12X C 0.984(8) 0.556(4) 0.591(9) 0.144(4) Uiso 0.092(14) 1 d P . .

loop_
_atom_site_aniso_label
_atom_site_aniso_U_11
_atom_site_aniso_U_22
_atom_site_aniso_U_33
_atom_site_aniso_U_23
_atom_site_aniso_U_13
_atom_site_aniso_U_12
Rh1 0.01385(13) 0.01301(13) 0.01304(12) 0.00089(13) 0.00427(10) -0.00054(13)
P2 0.0158(5) 0.0190(5) 0.0175(5) 0.0003(4) 0.0042(4) -0.0025(4)
P3 0.0238(5) 0.0230(6) 0.0181(5) 0.0004(4) 0.0110(4) -0.0001(4)
O1 0.0146(12) 0.0133(12) 0.0154(12) 0.0010(10) 0.0012(10) -0.0016(10)
O2 0.0164(11) 0.0149(13) 0.0190(12) -0.0003(10) 0.0059(10) 0.0001(10)
N1 0.0149(15) 0.0129(15) 0.0138(14) -0.0014(12) 0.0058(12) 0.0005(11)
C1 0.0155(16) 0.0129(17) 0.0151(16) -0.0002(15) 0.0077(13) 0.0012(15)
C2 0.0168(18) 0.0130(18) 0.0154(17) -0.0025(14) 0.0064(15) -0.0003(14)
C3 0.0179(18) 0.0137(18) 0.0168(18) 0.0005(14) 0.0086(15) 0.0026(14)
C4 0.0191(18) 0.0178(19) 0.0190(19) 0.0036(15) 0.0063(15) 0.0039(15)
C5 0.0127(17) 0.0195(19) 0.0217(19) 0.0020(15) 0.0052(15) 0.0007(14)
C6 0.0161(16) 0.0154(18) 0.0189(17) 0.0006(15) 0.0056(14) -0.0011(15)
C7 0.0213(19) 0.0118(18) 0.024(2) 0.0019(15) 0.0073(16) 0.0022(15)
C8 0.023(2) 0.020(2) 0.029(2) 0.0057(16) 0.0087(17) -0.0001(16)
C9 0.026(2) 0.0158(19) 0.030(2) 0.0026(16) 0.0070(17) 0.0012(16)
C10 0.032(2) 0.017(2) 0.026(2) -0.0024(16) 0.0078(18) -0.0012(16)
C11 0.0158(19) 0.020(2) 0.029(2) 0.0022(17) -0.0016(16) -0.0017(15)
C12 0.040(3) 0.053(4) 0.031(3) -0.010(3) -0.011(2) 0.011(3)
C13 0.020(2) 0.044(4) 0.057(3) 0.014(3) 0.001(2) -0.015(2)
C14 0.017(2) 0.030(3) 0.035(3) 0.002(2) -0.007(2) 0.000(2)
C15 0.0184(17) 0.0139(17) 0.0138(16) 0.0013(15) 0.0066(14) -0.0010(15)
C16 0.0204(18) 0.0203(19) 0.0143(18) -0.0004(15) 0.0095(15) -0.0014(15)
C17 0.024(2) 0.0144(18) 0.0184(18) 0.0055(15) 0.0119(17) 0.0045(15)
C18 0.025(2) 0.0140(19) 0.024(2) 0.0044(15) 0.0123(17) 0.0018(15)
C19 0.0222(19) 0.0149(18) 0.0206(19) -0.0007(15) 0.0088(16) -0.0028(15)
C20 0.0178(18) 0.0152(18) 0.0185(18) -0.0015(14) 0.0078(15) -0.0014(14)
C21 0.024(2) 0.017(2) 0.0214(19) 0.0047(15) 0.0086(16) 0.0039(15)
C22 0.036(2) 0.018(2) 0.029(2) 0.0081(17) 0.0117(19) 0.0087(17)
C23 0.026(2) 0.027(2) 0.033(2) 0.0077(18) 0.0136(18) 0.0080(17)
C24 0.024(2) 0.019(2) 0.023(2) 0.0073(16) 0.0047(16) 0.0021(15)
C25 0.026(2) 0.016(2) 0.033(2) -0.0035(17) 0.0093(18) -0.0068(16)
C26 0.028(2) 0.029(2) 0.042(3) -0.0024(19) 0.003(2) -0.0085(18)
C27 0.039(3) 0.035(3) 0.053(3) 0.010(2) 0.018(2) -0.011(2)
C28 0.046(3) 0.029(3) 0.046(3) -0.015(2) 0.014(2) -0.012(2)
C29 0.025(2) 0.033(2) 0.029(2) -0.0023(17) 0.0130(18) -0.0071(17)
C30 0.020(2) 0.032(2) 0.029(2) 0.0066(17) 0.0028(17) 0.0019(16)
C31 0.033(2) 0.025(2) 0.028(2) -0.0046(17) 0.0106(18) -0.0067(18)
C32 0.045(3) 0.075(3) 0.036(3) -0.014(2) 0.029(2) -0.026(2)
C33 0.052(3) 0.035(2) 0.036(2) 0.0041(19) 0.028(2) 0.013(2)
C34 0.044(2) 0.035(2) 0.0210(18) 0.0049(18) 0.0190(17) 0.011(2)

loop_
_atom_type_symbol
_atom_type_description
_atom_type_scat_dispersion_real
_atom_type_scat_dispersion_imag
_atom_type_scat_source
C C 0.0033 0.0016 'International Tables Vol C Tables 4.2.6.8 and 6.1.1.4'
H H 0.0000 0.0000 'International Tables Vol C Tables 4.2.6.8 and 6.1.1.4'
N N 0.0061 0.0033 'International Tables Vol C Tables 4.2.6.8 and 6.1.1.4'
O O 0.0106 0.0060 'International Tables Vol C Tables 4.2.6.8 and 6.1.1.4'
P P 0.1023 0.0942 'International Tables Vol C Tables 4.2.6.8 and 6.1.1.4'
Rh Rh -1.1178 0.9187 'International Tables Vol C Tables 4.2.6.8 and 6.1.1.4'

loop_
_geom_angle_atom_site_label_1
_geom_angle_atom_site_label_2
_geom_angle_atom_site_label_3
_geom_angle
_geom_angle_site_symmetry_1
_geom_angle_site_symmetry_3
N1 Rh1 O1 83.26(10) . .
N1 Rh1 O2 82.45(10) . .
O1 Rh1 O2 160.84(8) . .
N1 Rh1 P3 100.29(8) . .
O1 Rh1 P3 97.70(7) . .
O2 Rh1 P3 97.35(6) . .
N1 Rh1 P2 163.20(8) . .
O1 Rh1 P2 95.99(6) . .
O2 Rh1 P2 94.03(7) . .
P3 Rh1 P2 96.45(3) . .
C30 P2 C29 103.35(18) . .
C30 P2 C31 103.88(17) . .
C29 P2 C31 102.78(17) . .
C30 P2 Rh1 114.00(12) . .
C29 P2 Rh1 109.60(12) . .
C31 P2 Rh1 121.31(13) . .
C32 P3 C34 103.89(19) . .
C32 P3 C33 103.6(2) . .
C34 P3 C33 104.82(17) . .
C32 P3 Rh1 109.80(13) . .
C34 P3 Rh1 116.84(13) . .
C33 P3 Rh1 116.43(13) . .
C2 O1 Rh1 110.81(18) . .
C16 O2 Rh1 110.72(19) . .
C15 N1 C1 132.1(3) . .
C15 N1 Rh1 113.79(19) . .
C1 N1 Rh1 113.8(2) . .
C6 C1 N1 127.9(3) . .
C6 C1 C2 119.0(3) . .
N1 C1 C2 113.0(3) . .
O1 C2 C3 120.8(3) . .
O1 C2 C1 118.7(3) . .
C3 C2 C1 120.4(3) . .
C4 C3 C2 117.7(3) . .
C4 C3 C7 121.5(3) . .
C2 C3 C7 120.8(3) . .
C5 C4 C3 123.4(3) . .
C5 C4 H4A 118.3 . .
C3 C4 H4A 118.3 . .
C6 C5 C4 118.0(3) . .
C6 C5 C11 119.1(3) . .
C4 C5 C11 122.9(3) . .
C5 C6 C1 121.5(3) . .
C5 C6 H6A 119.3 . .
C1 C6 H6A 119.3 . .
C9 C7 C3 111.8(3) . .
C9 C7 C10 107.7(3) . .
C3 C7 C10 110.9(3) . .
C9 C7 C8 108.0(3) . .
C3 C7 C8 108.9(3) . .
C10 C7 C8 109.5(3) . .
C7 C8 H8A 109.5 . .
C7 C8 H8B 109.5 . .
H8A C8 H8B 109.5 . .
C7 C8 H8C 109.5 . .
H8A C8 H8C 109.5 . .
H8B C8 H8C 109.5 . .
C7 C9 H9A 109.5 . .
C7 C9 H9B 109.5 . .
H9A C9 H9B 109.5 . .
C7 C9 H9C 109.5 . .
H9A C9 H9C 109.5 . .
H9B C9 H9C 109.5 . .
C7 C10 H10A 109.5 . .
C7 C10 H10B 109.5 . .
H10A C10 H10B 109.5 . .
C7 C10 H10C 109.5 . .
H10A C10 H10C 109.5 . .
H10B C10 H10C 109.5 . .
C14A C11 C13 141.3(13) . .
C14A C11 C14 56.4(14) . .
C13 C11 C14 108.3(3) . .
C14A C11 C5 108.3(13) . .
C13 C11 C5 110.3(3) . .
C14 C11 C5 113.0(3) . .
C14A C11 C12A 108.9(17) . .
C13 C11 C12A 50.4(10) . .
C14 C11 C12A 130.3(10) . .
C5 C11 C12A 116.5(10) . .
C14A C11 C12 55.5(14) . .
C13 C11 C12 109.2(4) . .
C14 C11 C12 107.7(4) . .
C5 C11 C12 108.3(3) . .
C12A C11 C12 59.6(10) . .
C14A C11 C13A 109.9(18) . .
C13 C11 C13A 60.7(12) . .
C14 C11 C13A 54.2(12) . .
C5 C11 C13A 105.8(12) . .
C12A C11 C13A 107.1(16) . .
C12 C11 C13A 145.7(12) . .
C11 C12 H12A 109.5 . .
C11 C12 H12B 109.5 . .
H12A C12 H12B 109.5 . .
C11 C12 H12C 109.5 . .
H12A C12 H12C 109.5 . .
H12B C12 H12C 109.5 . .
C11 C13 H13A 109.5 . .
C11 C13 H13B 109.5 . .
H13A C13 H13B 109.5 . .
C11 C13 H13C 109.5 . .
H13A C13 H13C 109.5 . .
H13B C13 H13C 109.5 . .
C11 C14 H14A 109.5 . .
C11 C14 H14B 109.5 . .
H14A C14 H14B 109.5 . .
C11 C14 H14C 109.5 . .
H14A C14 H14C 109.5 . .
H14B C14 H14C 109.5 . .
C11 C12A H12D 109.5 . .
C11 C12A H12E 109.5 . .
H12D C12A H12E 109.5 . .
C11 C12A H12F 109.5 . .
H12D C12A H12F 109.5 . .
H12E C12A H12F 109.5 . .
C11 C13A H13D 109.5 . .
C11 C13A H13E 109.5 . .
H13D C13A H13E 109.5 . .
C11 C13A H13F 109.5 . .
H13D C13A H13F 109.5 . .
H13E C13A H13F 109.5 . .
C11 C14A H14D 109.5 . .
C11 C14A H14E 109.5 . .
H14D C14A H14E 109.5 . .
C11 C14A H14F 109.5 . .
H14D C14A H14F 109.5 . .
H14E C14A H14F 109.5 . .
N1 C15 C20 127.7(3) . .
N1 C15 C16 112.5(3) . .
C20 C15 C16 119.8(3) . .
O2 C16 C17 121.7(3) . .
O2 C16 C15 118.7(3) . .
C17 C16 C15 119.6(3) . .
C18 C17 C16 118.0(3) . .
C18 C17 C21 121.9(3) . .
C16 C17 C21 120.1(3) . .
C17 C18 C19 123.4(3) . .
C17 C18 H18A 118.3 . .
C19 C18 H18A 118.3 . .
C20 C19 C18 118.5(3) . .
C20 C19 C25 121.7(3) . .
C18 C19 C25 119.8(3) . .
C19 C20 C15 120.7(3) . .
C19 C20 H20A 119.7 . .
C15 C20 H20A 119.7 . .
C22 C21 C17 112.4(3) . .
C22 C21 C23 107.3(3) . .
C17 C21 C23 109.7(3) . .
C22 C21 C24 107.8(3) . .
C17 C21 C24 110.0(3) . .
C23 C21 C24 109.7(3) . .
C21 C22 H22A 109.5 . .
C21 C22 H22B 109.5 . .
H22A C22 H22B 109.5 . .
C21 C22 H22C 109.5 . .
H22A C22 H22C 109.5 . .
H22B C22 H22C 109.5 . .
C21 C23 H23A 109.5 . .
C21 C23 H23B 109.5 . .
H23A C23 H23B 109.5 . .
C21 C23 H23C 109.5 . .
H23A C23 H23C 109.5 . .
H23B C23 H23C 109.5 . .
C21 C24 H24A 109.5 . .
C21 C24 H24B 109.5 . .
H24A C24 H24B 109.5 . .
C21 C24 H24C 109.5 . .
H24A C24 H24C 109.5 . .
H24B C24 H24C 109.5 . .
C26 C25 C28 108.8(3) . .
C26 C25 C27 107.8(3) . .
C28 C25 C27 109.4(3) . .
C26 C25 C19 112.5(3) . .
C28 C25 C19 109.3(3) . .
C27 C25 C19 109.0(3) . .
C25 C26 H26A 109.5 . .
C25 C26 H26B 109.5 . .
H26A C26 H26B 109.5 . .
C25 C26 H26C 109.5 . .
H26A C26 H26C 109.5 . .
H26B C26 H26C 109.5 . .
C25 C27 H27A 109.5 . .
C25 C27 H27B 109.5 . .
H27A C27 H27B 109.5 . .
C25 C27 H27C 109.5 . .
H27A C27 H27C 109.5 . .
H27B C27 H27C 109.5 . .
C25 C28 H28A 109.5 . .
C25 C28 H28B 109.5 . .
H28A C28 H28B 109.5 . .
C25 C28 H28C 109.5 . .
H28A C28 H28C 109.5 . .
H28B C28 H28C 109.5 . .
P2 C29 H29A 109.5 . .
P2 C29 H29B 109.5 . .
H29A C29 H29B 109.5 . .
P2 C29 H29C 109.5 . .
H29A C29 H29C 109.5 . .
H29B C29 H29C 109.5 . .
P2 C30 H30A 109.5 . .
P2 C30 H30B 109.5 . .
H30A C30 H30B 109.5 . .
P2 C30 H30C 109.5 . .
H30A C30 H30C 109.5 . .
H30B C30 H30C 109.5 . .
P2 C31 H31A 109.5 . .
P2 C31 H31B 109.5 . .
H31A C31 H31B 109.5 . .
P2 C31 H31C 109.5 . .
H31A C31 H31C 109.5 . .
H31B C31 H31C 109.5 . .
P3 C32 H32A 109.5 . .
P3 C32 H32B 109.5 . .
H32A C32 H32B 109.5 . .
P3 C32 H32C 109.5 . .
H32A C32 H32C 109.5 . .
H32B C32 H32C 109.5 . .
P3 C33 H33A 109.5 . .
P3 C33 H33B 109.5 . .
H33A C33 H33B 109.5 . .
P3 C33 H33C 109.5 . .
H33A C33 H33C 109.5 . .
H33B C33 H33C 109.5 . .
P3 C34 H34A 109.5 . .
P3 C34 H34B 109.5 . .
H34A C34 H34B 109.5 . .
P3 C34 H34C 109.5 . .
H34A C34 H34C 109.5 . .
H34B C34 H34C 109.5 . .
C3X C1X C3X 180.0(2) . 3_766
C3X C1X C4X 165(3) . 3_766
C3X C1X C4X 15(3) 3_766 3_766
C3X C1X C4X 15(3) . .
C3X C1X C4X 165(3) 3_766 .
C4X C1X C4X 180.000(16) 3_766 .
C3X C1X C8X 95(5) . .
C3X C1X C8X 85(5) 3_766 .
C4X C1X C8X 71(5) 3_766 .
C4X C1X C8X 109(5) . .
C3X C1X C8X 85(5) . 3_766
C3X C1X C8X 95(5) 3_766 3_766
C4X C1X C8X 109(5) 3_766 3_766
C4X C1X C8X 71(5) . 3_766
C8X C1X C8X 180.00(2) . 3_766
C3X C1X C7X 144(3) . 3_766
C3X C1X C7X 36(3) 3_766 3_766
C4X C1X C7X 49(2) 3_766 3_766
C4X C1X C7X 131(2) . 3_766
C8X C1X C7X 120(5) . 3_766
C8X C1X C7X 60(5) 3_766 3_766
C3X C1X C7X 36(3) . .
C3X C1X C7X 144(3) 3_766 .
C4X C1X C7X 131(2) 3_766 .
C4X C1X C7X 49(2) . .
C8X C1X C7X 60(5) . .
C8X C1X C7X 120(5) 3_766 .
C7X C1X C7X 180.0(11) 3_766 .
C3X C1X C9X 20(4) . .
C3X C1X C9X 160(4) 3_766 .
C4X C1X C9X 145(3) 3_766 .
C4X C1X C9X 35(3) . .
C8X C1X C9X 79(5) . .
C8X C1X C9X 101(5) 3_766 .
C7X C1X C9X 152(2) 3_766 .
C7X C1X C9X 28(2) . .
C3X C1X C9X 160(4) . 3_766
C3X C1X C9X 20(4) 3_766 3_766
C4X C1X C9X 35(3) 3_766 3_766
C4X C1X C9X 145(3) . 3_766
C8X C1X C9X 101(5) . 3_766
C8X C1X C9X 79(5) 3_766 3_766
C7X C1X C9X 28(2) 3_766 3_766
C7X C1X C9X 152(2) . 3_766
C9X C1X C9X 180.000(10) . 3_766
C3X C1X C12X 133(4) . 3_766
C3X C1X C12X 47(4) 3_766 3_766
C4X C1X C12X 46(3) 3_766 3_766
C4X C1X C12X 134(3) . 3_766
C8X C1X C12X 92(5) . 3_766
C8X C1X C12X 88(5) 3_766 3_766
C7X C1X C12X 46(3) 3_766 3_766
C7X C1X C12X 134(3) . 3_766
C9X C1X C12X 119(5) . 3_766
C9X C1X C12X 61(5) 3_766 3_766
C3X C1X C12X 47(4) . .
C3X C1X C12X 133(4) 3_766 .
C4X C1X C12X 134(3) 3_766 .
C4X C1X C12X 46(3) . .
C8X C1X C12X 88(5) . .
C8X C1X C12X 92(5) 3_766 .
C7X C1X C12X 134(3) 3_766 .
C7X C1X C12X 46(3) . .
C9X C1X C12X 61(5) . .
C9X C1X C12X 119(5) 3_766 .
C12X C1X C12X 180.00(3) 3_766 .
C10X C2X C6X 122(8) . .
C10X C2X C9X 96(7) . .
C6X C2X C9X 99(6) . .
C10X C2X C7X 109(7) . .
C6X C2X C7X 120(6) . .
C9X C2X C7X 42(5) . .
C10X C2X C5X 80(8) . .
C6X C2X C5X 68(6) . .
C9X C2X C5X 160(8) . .
C7X C2X C5X 158(6) . .
C10X C2X C4X 141(7) . .
C6X C2X C4X 62(4) . .
C9X C2X C4X 49(5) . .
C7X C2X C4X 58(4) . .
C5X C2X C4X 127(7) . .
C10X C2X C3X 130(7) . .
C6X C2X C3X 82(5) . .
C9X C2X C3X 34(5) . .
C7X C2X C3X 39(2) . .
C5X C2X C3X 147(7) . .
C4X C2X C3X 20(3) . .
C10X C2X C12X 153(8) . .
C6X C2X C12X 85(6) . .
C9X C2X C12X 77(6) . .
C7X C2X C12X 50(3) . .
C5X C2X C12X 115(7) . .
C4X C2X C12X 48(4) . .
C3X C2X C12X 47(3) . .
C4X C3X C1X 143(8) . .
C4X C3X C9X 73(6) . .
C1X C3X C9X 142(7) . .
C4X C3X C7X 97(7) . .
C1X C3X C7X 115(5) . .
C9X C3X C7X 49(4) . .
C4X C3X C12X 72(6) . .
C1X C3X C12X 104(5) . .
C9X C3X C12X 98(7) . .
C7X C3X C12X 66(4) . .
C4X C3X C11X 93(7) . .
C1X C3X C11X 108(6) . .
C9X C3X C11X 43(6) . .
C7X C3X C11X 82(5) . .
C12X C3X C11X 141(7) . .
C4X C3X C2X 50(6) . .
C1X C3X C2X 165(4) . .
C9X C3X C2X 33(5) . .
C7X C3X C2X 50(2) . .
C12X C3X C2X 70(4) . .
C11X C3X C2X 73(5) . .
C4X C3X C8X 81(8) . 3_766
C1X C3X C8X 63(5) . 3_766
C9X C3X C8X 140(7) . 3_766
C7X C3X C8X 168(5) . 3_766
C12X C3X C8X 102(6) . 3_766
C11X C3X C8X 110(6) . 3_766
C2X C3X C8X 131(6) . 3_766
C4X C3X C3X 143(8) . 3_766
C1X C3X C3X 0(3) . 3_766
C9X C3X C3X 142(7) . 3_766
C7X C3X C3X 115(5) . 3_766
C12X C3X C3X 104(5) . 3_766
C11X C3X C3X 108(6) . 3_766
C2X C3X C3X 165(4) . 3_766
C8X C3X C3X 63(5) 3_766 3_766
C4X C3X C6X 19(6) . .
C1X C3X C6X 162(5) . .
C9X C3X C6X 55(5) . .
C7X C3X C6X 80(3) . .
C12X C3X C6X 73(5) . .
C11X C3X C6X 82(5) . .
C2X C3X C6X 31.3(18) . .
C8X C3X C6X 99(6) 3_766 .
C3X C3X C6X 162(5) 3_766 .
C4X C3X C8X 157(8) . .
C1X C3X C8X 57(5) . .
C9X C3X C8X 93(7) . .
C7X C3X C8X 60(5) . .
C12X C3X C8X 92(6) . .
C11X C3X C8X 89(6) . .
C2X C3X C8X 109(5) . .
C8X C3X C8X 120(5) 3_766 .
C3X C3X C8X 57(5) 3_766 .
C6X C3X C8X 140(5) . .
C3X C4X C9X 72(7) . .
C3X C4X C6X 152(9) . .
C9X C4X C6X 81(8) . .
C3X C4X C7X 54(6) . .
C9X C4X C7X 42(5) . .
C6X C4X C7X 100(5) . .
C3X C4X C12X 81(7) . .
C9X C4X C12X 101(8) . .
C6X C4X C12X 98(7) . .
C7X C4X C12X 62(5) . .
C3X C4X C2X 110(7) . .
C9X C4X C2X 46(6) . .
C6X C4X C2X 42(3) . .
C7X C4X C2X 58(2) . .
C12X C4X C2X 82(5) . .
C3X C4X C1X 22(5) . .
C9X C4X C1X 93(8) . .
C6X C4X C1X 174(6) . .
C7X C4X C1X 74(5) . .
C12X C4X C1X 82(6) . .
C2X C4X C1X 131(6) . .
C3X C4X C8X 78(8) . 3_766
C9X C4X C8X 137(10) . 3_766
C6X C4X C8X 129(8) . 3_766
C7X C4X C8X 131(9) . 3_766
C12X C4X C8X 104(7) . 3_766
C2X C4X C8X 171(8) . 3_766
C1X C4X C8X 57(5) . 3_766
C3X C4X C11X 66(7) . .
C9X C4X C11X 37(6) . .
C6X C4X C11X 96(5) . .
C7X C4X C11X 70(5) . .
C12X C4X C11X 132(8) . .
C2X C4X C11X 77(5) . .
C1X C4X C11X 80(6) . .
C8X C4X C11X 103(7) 3_766 .
C6X C5X C2X 43(6) . .
C6X C5X C10X 66(9) . .
C2X C5X C10X 30(5) . .
C2X C6X C4X 76(5) . .
C2X C6X C5X 70(7) . .
C4X C6X C5X 142(9) . .
C2X C6X C10X 24(4) . .
C4X C6X C10X 93(6) . .
C5X C6X C10X 60(7) . .
C2X C6X C9X 41(4) . .
C4X C6X C9X 43(4) . .
C5X C6X C9X 109(8) . .
C10X C6X C9X 51(5) . .
C2X C6X C3X 67(4) . .
C4X C6X C3X 9(3) . .
C5X C6X C3X 134(8) . .
C10X C6X C3X 84(5) . .
C9X C6X C3X 34(3) . .
C2X C6X C12X 66(5) . .
C4X C6X C12X 43(4) . .
C5X C6X C12X 106(7) . .
C10X C6X C12X 90(6) . .
C9X C6X C12X 63(5) . .
C3X C6X C12X 43(3) . .
C9X C7X C3X 63(5) . .
C9X C7X C2X 50(7) . .
C3X C7X C2X 91(4) . .
C9X C7X C4X 53(5) . .
C3X C7X C4X 29(3) . .
C2X C7X C4X 64(4) . .
C9X C7X C12X 109(8) . .
C3X C7X C12X 68(5) . .
C2X C7X C12X 84(5) . .
C4X C7X C12X 60(4) . .
C9X C7X C8X 118(8) . .
C3X C7X C8X 84(5) . .
C2X C7X C8X 168(5) . .
C4X C7X C8X 113(6) . .
C12X C7X C8X 104(6) . .
C9X C7X C1X 86(6) . .
C3X C7X C1X 29(3) . .
C2X C7X C1X 120(3) . .
C4X C7X C1X 57(4) . .
C12X C7X C1X 74(4) . .
C8X C7X C1X 56(5) . .
C9X C7X C10X 49(7) . .
C3X C7X C10X 106(5) . .
C2X C7X C10X 24(3) . .
C4X C7X C10X 83(5) . .
C12X C7X C10X 107(6) . .
C8X C7X C10X 149(6) . .
C1X C7X C10X 134(4) . .
C9X C7X C11X 28(7) . .
C3X C7X C11X 62(4) . .
C2X C7X C11X 78(5) . .
C4X C7X C11X 67(5) . .
C12X C7X C11X 126(6) . .
C8X C7X C11X 91(6) . .
C1X C7X C11X 73(4) . .
C10X C7X C11X 71(5) . .
C1X C8X C7X 64(5) . .
C1X C8X C3X 31(3) . 3_766
C7X C8X C3X 94(7) . 3_766
C1X C8X C4X 52(5) . 3_766
C7X C8X C4X 115(9) . 3_766
C3X C8X C4X 21(3) 3_766 3_766
C1X C8X C3X 29(3) . .
C7X C8X C3X 35(3) . .
C3X C8X C3X 60(5) 3_766 .
C4X C8X C3X 81(7) 3_766 .
C7X C9X C2X 88(9) . .
C7X C9X C3X 68(6) . .
C2X C9X C3X 113(9) . .
C7X C9X C4X 86(9) . .
C2X C9X C4X 85(9) . .
C3X C9X C4X 35(4) . .
C7X C9X C11X 130(10) . .
C2X C9X C11X 139(10) . .
C3X C9X C11X 97(10) . .
C4X C9X C11X 109(10) . .
C7X C9X C10X 100(9) . .
C2X C9X C10X 33(4) . .
C3X C9X C10X 147(10) . .
C4X C9X C10X 117(10) . .
C11X C9X C10X 113(10) . .
C7X C9X C6X 109(10) . .
C2X C9X C6X 39(4) . .
C3X C9X C6X 91(6) . .
C4X C9X C6X 56(6) . .
C11X C9X C6X 119(10) . .
C10X C9X C6X 63(6) . .
C7X C9X C1X 65(6) . .
C2X C9X C1X 129(8) . .
C3X C9X C1X 17(4) . .
C4X C9X C1X 52(7) . .
C11X C9X C1X 86(9) . .
C10X C9X C1X 160(9) . .
C6X C9X C1X 108(5) . .
C7X C9X C12X 44(6) . .
C2X C9X C12X 71(6) . .
C3X C9X C12X 48(5) . .
C4X C9X C12X 45(6) . .
C11X C9X C12X 145(10) . .
C10X C9X C12X 101(8) . .
C6X C9X C12X 71(5) . .
C1X C9X C12X 60(4) . .
C2X C10X C9X 51(7) . .
C2X C10X C5X 70(9) . .
C9X C10X C5X 118(10) . .
C2X C10X C6X 34(5) . .
C9X C10X C6X 66(7) . .
C5X C10X C6X 55(7) . .
C2X C10X C7X 47(6) . .
C9X C10X C7X 31(4) . .
C5X C10X C7X 114(10) . .
C6X C10X C7X 77(7) . .
C9X C11X C3X 40(6) . .
C9X C11X C4X 34(6) . .
C3X C11X C4X 21(3) . .
C9X C11X C7X 22(6) . .
C3X C11X C7X 36(3) . .
C4X C11X C7X 43(5) . .
C4X C12X C7X 58(6) . .
C4X C12X C3X 27(4) . .
C7X C12X C3X 46(4) . .
C4X C12X C2X 50(4) . .
C7X C12X C2X 46(4) . .
C3X C12X C2X 63(4) . .
C4X C12X C1X 52(6) . .
C7X C12X C1X 61(4) . .
C3X C12X C1X 28(3) . .
C2X C12X C1X 91(5) . .
C4X C12X C9X 33(4) . .
C7X C12X C9X 26(3) . .
C3X C12X C9X 34(4) . .
C2X C12X C9X 32(3) . .
C1X C12X C9X 59(5) . .
C4X C12X C6X 40(5) . .
C7X C12X C6X 70(5) . .
C3X C12X C6X 64(5) . .
C2X C12X C6X 29(2) . .
C1X C12X C6X 91(5) . .
C9X C12X C6X 46(4) . .

loop_
_geom_bond_atom_site_label_1
_geom_bond_atom_site_label_2
_geom_bond_distance
_geom_bond_site_symmetry_2
Rh1 N1 1.940(3) .
Rh1 O1 1.999(2) .
Rh1 O2 2.010(2) .
Rh1 P3 2.1938(9) .
Rh1 P2 2.2744(9) .
P2 C30 1.803(3) .
P2 C29 1.814(3) .
P2 C31 1.816(3) .
P3 C32 1.791(4) .
P3 C34 1.802(4) .
P3 C33 1.804(4) .
O1 C2 1.349(4) .
O2 C16 1.342(4) .
N1 C15 1.399(4) .
N1 C1 1.401(4) .
C1 C6 1.398(4) .
C1 C2 1.421(4) .
C2 C3 1.403(4) .
C3 C4 1.394(4) .
C3 C7 1.533(4) .
C4 C5 1.390(4) .
C4 H4A 0.9500 .
C5 C6 1.388(4) .
C5 C11 1.527(4) .
C6 H6A 0.9500 .
C7 C9 1.530(4) .
C7 C10 1.536(5) .
C7 C8 1.540(5) .
C8 H8A 0.9800 .
C8 H8B 0.9800 .
C8 H8C 0.9800 .
C9 H9A 0.9800 .
C9 H9B 0.9800 .
C9 H9C 0.9800 .
C10 H10A 0.9800 .
C10 H10B 0.9800 .
C10 H10C 0.9800 .
C11 C14A 1.50(3) .
C11 C13 1.515(6) .
C11 C14 1.526(5) .
C11 C12A 1.54(3) .
C11 C12 1.538(6) .
C11 C13A 1.61(3) .
C12 H12A 0.9800 .
C12 H12B 0.9800 .
C12 H12C 0.9800 .
C13 H13A 0.9800 .
C13 H13B 0.9800 .
C13 H13C 0.9800 .
C14 H14A 0.9800 .
C14 H14B 0.9800 .
C14 H14C 0.9800 .
C12A H12D 0.9800 .
C12A H12E 0.9800 .
C12A H12F 0.9800 .
C13A H13D 0.9800 .
C13A H13E 0.9800 .
C13A H13F 0.9800 .
C14A H14D 0.9800 .
C14A H14E 0.9800 .
C14A H14F 0.9800 .
C15 C20 1.402(4) .
C15 C16 1.419(4) .
C16 C17 1.412(4) .
C17 C18 1.382(4) .
C17 C21 1.538(4) .
C18 C19 1.394(4) .
C18 H18A 0.9500 .
C19 C20 1.382(4) .
C19 C25 1.539(5) .
C20 H20A 0.9500 .
C21 C22 1.531(4) .
C21 C23 1.539(5) .
C21 C24 1.548(4) .
C22 H22A 0.9800 .
C22 H22B 0.9800 .
C22 H22C 0.9800 .
C23 H23A 0.9800 .
C23 H23B 0.9800 .
C23 H23C 0.9800 .
C24 H24A 0.9800 .
C24 H24B 0.9800 .
C24 H24C 0.9800 .
C25 C26 1.529(5) .
C25 C28 1.529(5) .
C25 C27 1.535(5) .
C26 H26A 0.9800 .
C26 H26B 0.9800 .
C26 H26C 0.9800 .
C27 H27A 0.9800 .
C27 H27B 0.9800 .
C27 H27C 0.9800 .
C28 H28A 0.9800 .
C28 H28B 0.9800 .
C28 H28C 0.9800 .
C29 H29A 0.9800 .
C29 H29B 0.9800 .
C29 H29C 0.9800 .
C30 H30A 0.9800 .
C30 H30B 0.9800 .
C30 H30C 0.9800 .
C31 H31A 0.9800 .
C31 H31B 0.9800 .
C31 H31C 0.9800 .
C32 H32A 0.9800 .
C32 H32B 0.9800 .
C32 H32C 0.9800 .
C33 H33A 0.9800 .
C33 H33B 0.9800 .
C33 H33C 0.9800 .
C34 H34A 0.9800 .
C34 H34B 0.9800 .
C34 H34C 0.9800 .
C1X C3X 0.93(4) .
C1X C3X 0.93(4) 3_766
C1X C4X 1.51(10) 3_766
C1X C4X 1.51(10) .
C1X C8X 1.61(13) .
C1X C8X 1.61(13) 3_766
C1X C7X 1.73(3) 3_766
C1X C7X 1.73(3) .
C1X C9X 1.90(9) .
C1X C9X 1.90(9) 3_766
C1X C12X 1.90(11) 3_766
C1X C12X 1.90(11) .
C2X C10X 0.74(11) .
C2X C6X 1.00(6) .
C2X C9X 1.04(9) .
C2X C7X 1.35(4) .
C2X C5X 1.38(17) .
C2X C4X 1.44(7) .
C2X C3X 1.77(5) .
C2X C12X 1.86(11) .
C3X C4X 0.65(7) .
C3X C9X 1.08(8) .
C3X C7X 1.11(3) .
C3X C12X 1.45(11) .
C3X C11X 1.67(15) .
C3X C8X 1.79(13) 3_766
C3X C3X 1.86(9) 3_766
C3X C6X 1.91(7) .
C3X C8X 1.92(14) .
C4X C9X 1.08(8) .
C4X C6X 1.31(9) .
C4X C7X 1.36(8) .
C4X C12X 1.39(11) .
C4X C8X 1.81(13) 3_766
C4X C11X 1.83(16) .
C5X C6X 1.36(16) .
C5X C10X 1.45(17) .
C6X C10X 1.53(14) .
C6X C9X 1.56(12) .
C6X C12X 2.04(12) .
C7X C9X 0.91(8) .
C7X C12X 1.42(10) .
C7X C8X 1.67(13) .
C7X C10X 1.74(12) .
C7X C11X 1.87(16) .
C8X C3X 1.79(13) 3_766
C8X C4X 1.81(13) 3_766
C9X C11X 1.15(13) .
C9X C10X 1.34(13) .
C9X C12X 1.92(16) .

loop_
_geom_torsion_atom_site_label_1
_geom_torsion_atom_site_label_2
_geom_torsion_atom_site_label_3
_geom_torsion_atom_site_label_4
_geom_torsion
_geom_torsion_site_symmetry_1
_geom_torsion_site_symmetry_4
N1 Rh1 P2 C30 94.6(3) . .
O1 Rh1 P2 C30 -178.89(15) . .
O2 Rh1 P2 C30 17.47(15) . .
P3 Rh1 P2 C30 -80.41(15) . .
N1 Rh1 P2 C29 -20.7(3) . .
O1 Rh1 P2 C29 65.85(15) . .
O2 Rh1 P2 C29 -97.80(14) . .
P3 Rh1 P2 C29 164.33(13) . .
N1 Rh1 P2 C31 -140.1(3) . .
O1 Rh1 P2 C31 -53.58(16) . .
O2 Rh1 P2 C31 142.77(16) . .
P3 Rh1 P2 C31 44.90(15) . .
N1 Rh1 P3 C32 -11.74(19) . .
O1 Rh1 P3 C32 -96.24(18) . .
O2 Rh1 P3 C32 71.87(18) . .
P2 Rh1 P3 C32 166.79(17) . .
N1 Rh1 P3 C34 -129.65(16) . .
O1 Rh1 P3 C34 145.85(15) . .
O2 Rh1 P3 C34 -46.04(15) . .
P2 Rh1 P3 C34 48.88(14) . .
N1 Rh1 P3 C33 105.48(17) . .
O1 Rh1 P3 C33 20.98(17) . .
O2 Rh1 P3 C33 -170.91(17) . .
P2 Rh1 P3 C33 -75.99(16) . .
N1 Rh1 O1 C2 -6.1(2) . .
O2 Rh1 O1 C2 -48.0(4) . .
P3 Rh1 O1 C2 93.45(19) . .
P2 Rh1 O1 C2 -169.19(19) . .
N1 Rh1 O2 C16 9.9(2) . .
O1 Rh1 O2 C16 51.9(4) . .
P3 Rh1 O2 C16 -89.61(19) . .
P2 Rh1 O2 C16 173.35(19) . .
O1 Rh1 N1 C15 -179.5(2) . .
O2 Rh1 N1 C15 -12.3(2) . .
P3 Rh1 N1 C15 83.9(2) . .
P2 Rh1 N1 C15 -91.1(3) . .
O1 Rh1 N1 C1 6.3(2) . .
O2 Rh1 N1 C1 173.5(2) . .
P3 Rh1 N1 C1 -90.4(2) . .
P2 Rh1 N1 C1 94.7(3) . .
C15 N1 C1 C6 6.8(5) . .
Rh1 N1 C1 C6 179.7(3) . .
C15 N1 C1 C2 -178.1(3) . .
Rh1 N1 C1 C2 -5.3(3) . .
Rh1 O1 C2 C3 -179.1(2) . .
Rh1 O1 C2 C1 5.0(3) . .
C6 C1 C2 O1 175.6(3) . .
N1 C1 C2 O1 0.0(4) . .
C6 C1 C2 C3 -0.4(5) . .
N1 C1 C2 C3 -175.9(3) . .
O1 C2 C3 C4 -175.2(3) . .
C1 C2 C3 C4 0.6(5) . .
O1 C2 C3 C7 0.9(5) . .
C1 C2 C3 C7 176.8(3) . .
C2 C3 C4 C5 0.4(5) . .
C7 C3 C4 C5 -175.7(3) . .
C3 C4 C5 C6 -1.7(5) . .
C3 C4 C5 C11 175.5(3) . .
C4 C5 C6 C1 1.9(5) . .
C11 C5 C6 C1 -175.3(3) . .
N1 C1 C6 C5 173.9(3) . .
C2 C1 C6 C5 -0.9(5) . .
C4 C3 C7 C9 -7.4(4) . .
C2 C3 C7 C9 176.6(3) . .
C4 C3 C7 C10 -127.6(3) . .
C2 C3 C7 C10 56.4(4) . .
C4 C3 C7 C8 111.8(3) . .
C2 C3 C7 C8 -64.2(4) . .
C6 C5 C11 C14A 121.5(15) . .
C4 C5 C11 C14A -55.6(15) . .
C6 C5 C11 C13 -56.7(5) . .
C4 C5 C11 C13 126.2(4) . .
C6 C5 C11 C14 -178.0(3) . .
C4 C5 C11 C14 4.9(5) . .
C6 C5 C11 C12A -1.7(13) . .
C4 C5 C11 C12A -178.8(12) . .
C6 C5 C11 C12 62.8(4) . .
C4 C5 C11 C12 -114.3(4) . .
C6 C5 C11 C13A -120.7(13) . .
C4 C5 C11 C13A 62.2(14) . .
C1 N1 C15 C20 6.2(5) . .
Rh1 N1 C15 C20 -166.7(3) . .
C1 N1 C15 C16 -174.8(3) . .
Rh1 N1 C15 C16 12.3(3) . .
Rh1 O2 C16 C17 173.6(3) . .
Rh1 O2 C16 C15 -5.9(3) . .
N1 C15 C16 O2 -3.9(4) . .
C20 C15 C16 O2 175.2(3) . .
N1 C15 C16 C17 176.5(3) . .
C20 C15 C16 C17 -4.4(5) . .
O2 C16 C17 C18 -177.6(3) . .
C15 C16 C17 C18 2.0(5) . .
O2 C16 C17 C21 4.2(5) . .
C15 C16 C17 C21 -176.3(3) . .
C16 C17 C18 C19 1.2(5) . .
C21 C17 C18 C19 179.4(3) . .
C17 C18 C19 C20 -1.9(5) . .
C17 C18 C19 C25 177.4(3) . .
C18 C19 C20 C15 -0.6(5) . .
C25 C19 C20 C15 -179.9(3) . .
N1 C15 C20 C19 -177.3(3) . .
C16 C15 C20 C19 3.8(5) . .
C18 C17 C21 C22 1.1(5) . .
C16 C17 C21 C22 179.2(3) . .
C18 C17 C21 C23 -118.2(3) . .
C16 C17 C21 C23 60.0(4) . .
C18 C17 C21 C24 121.1(3) . .
C16 C17 C21 C24 -60.7(4) . .
C20 C19 C25 C26 1.5(5) . .
C18 C19 C25 C26 -177.7(3) . .
C20 C19 C25 C28 -119.5(4) . .
C18 C19 C25 C28 61.2(4) . .
C20 C19 C25 C27 121.0(4) . .
C18 C19 C25 C27 -58.2(4) . .
C3X C1X C3X C4X -178(100) 3_766 .
C4X C1X C3X C4X 180.000(12) 3_766 .
C8X C1X C3X C4X -162(12) . .
C8X C1X C3X C4X 18(12) 3_766 .
C7X C1X C3X C4X 31(13) 3_766 .
C7X C1X C3X C4X -149(13) . .
C9X C1X C3X C4X 156(17) . .
C9X C1X C3X C4X -24(17) 3_766 .
C12X C1X C3X C4X 101(11) 3_766 .
C12X C1X C3X C4X -79(11) . .
C3X C1X C3X C9X 26(100) 3_766 .
C4X C1X C3X C9X 24(17) 3_766 .
C4X C1X C3X C9X -156(17) . .
C8X C1X C3X C9X 41(11) . .
C8X C1X C3X C9X -139(11) 3_766 .
C7X C1X C3X C9X -125(10) 3_766 .
C7X C1X C3X C9X 55(10) . .
C9X C1X C3X C9X 180.000(12) 3_766 .
C12X C1X C3X C9X -55(12) 3_766 .
C12X C1X C3X C9X 125(12) . .
C3X C1X C3X C7X -29(100) 3_766 .
C4X C1X C3X C7X -31(13) 3_766 .
C4X C1X C3X C7X 149(13) . .
C8X C1X C3X C7X -13(6) . .
C8X C1X C3X C7X 167(6) 3_766 .
C7X C1X C3X C7X 180.000(15) 3_766 .
C9X C1X C3X C7X -55(10) . .
C9X C1X C3X C7X 125(10) 3_766 .
C12X C1X C3X C7X -110(5) 3_766 .
C12X C1X C3X C7X 70(5) . .
C3X C1X C3X C12X -99(100) 3_766 .
C4X C1X C3X C12X -101(11) 3_766 .
C4X C1X C3X C12X 79(11) . .
C8X C1X C3X C12X -83(6) . .
C8X C1X C3X C12X 97(6) 3_766 .
C7X C1X C3X C12X 110(5) 3_766 .
C7X C1X C3X C12X -70(5) . .
C9X C1X C3X C12X -125(12) . .
C9X C1X C3X C12X 55(12) 3_766 .
C12X C1X C3X C12X 180.00(4) 3_766 .
C3X C1X C3X C11X 60(100) 3_766 .
C4X C1X C3X C11X 58(13) 3_766 .
C4X C1X C3X C11X -122(13) . .
C8X C1X C3X C11X 76(6) . .
C8X C1X C3X C11X -104(6) 3_766 .
C7X C1X C3X C11X -91(6) 3_766 .
C7X C1X C3X C11X 89(6) . .
C9X C1X C3X C11X 34(10) . .
C9X C1X C3X C11X -146(10) 3_766 .
C12X C1X C3X C11X -21(8) 3_766 .
C12X C1X C3X C11X 159(8) . .
C3X C1X C3X C2X -35(100) 3_766 .
C4X C1X C3X C2X -37(20) 3_766 .
C4X C1X C3X C2X 143(20) . .
C8X C1X C3X C2X -19(14) . .
C8X C1X C3X C2X 161(14) 3_766 .
C7X C1X C3X C2X 174(10) 3_766 .
C7X C1X C3X C2X -6(10) . .
C9X C1X C3X C2X -60(16) . .
C9X C1X C3X C2X 120(16) 3_766 .
C12X C1X C3X C2X -116(12) 3_766 .
C12X C1X C3X C2X 64(12) . .
C3X C1X C3X C8X 164(100) 3_766 3_766
C4X C1X C3X C8X 162(12) 3_766 3_766
C4X C1X C3X C8X -18(12) . 3_766
C8X C1X C3X C8X 180.000(13) . 3_766
C7X C1X C3X C8X 13(6) 3_766 3_766
C7X C1X C3X C8X -167(6) . 3_766
C9X C1X C3X C8X 139(11) . 3_766
C9X C1X C3X C8X -41(11) 3_766 3_766
C12X C1X C3X C8X 83(6) 3_766 3_766
C12X C1X C3X C8X -97(6) . 3_766
C4X C1X C3X C3X -2(100) 3_766 3_766
C4X C1X C3X C3X 178(100) . 3_766
C8X C1X C3X C3X 16(100) . 3_766
C8X C1X C3X C3X -164(100) 3_766 3_766
C7X C1X C3X C3X -151(100) 3_766 3_766
C7X C1X C3X C3X 29(100) . 3_766
C9X C1X C3X C3X -26(100) . 3_766
C9X C1X C3X C3X 154(100) 3_766 3_766
C12X C1X C3X C3X -81(100) 3_766 3_766
C12X C1X C3X C3X 99(100) . 3_766
C3X C1X C3X C6X -178(100) 3_766 .
C4X C1X C3X C6X 180(8) 3_766 .
C4X C1X C3X C6X 0(8) . .
C8X C1X C3X C6X -162(9) . .
C8X C1X C3X C6X 18(9) 3_766 .
C7X C1X C3X C6X 31(11) 3_766 .
C7X C1X C3X C6X -149(11) . .
C9X C1X C3X C6X 156(15) . .
C9X C1X C3X C6X -24(15) 3_766 .
C12X C1X C3X C6X 101(9) 3_766 .
C12X C1X C3X C6X -79(9) . .
C3X C1X C3X C8X -16(100) 3_766 .
C4X C1X C3X C8X -18(12) 3_766 .
C4X C1X C3X C8X 162(12) . .
C8X C1X C3X C8X 180.000(14) 3_766 .
C7X C1X C3X C8X -167(6) 3_766 .
C7X C1X C3X C8X 13(6) . .
C9X C1X C3X C8X -41(11) . .
C9X C1X C3X C8X 139(11) 3_766 .
C12X C1X C3X C8X -97(6) 3_766 .
C12X C1X C3X C8X 83(6) . .
C10X C2X C3X C4X -132(11) . .
C6X C2X C3X C4X -7(7) . .
C9X C2X C3X C4X -128(11) . .
C7X C2X C3X C4X 158(8) . .
C5X C2X C3X C4X 16(13) . .
C12X C2X C3X C4X 83(7) . .
C10X C2X C3X C1X 76(15) . .
C6X C2X C3X C1X -159(13) . .
C9X C2X C3X C1X 81(17) . .
C7X C2X C3X C1X 7(12) . .
C5X C2X C3X C1X -136(16) . .
C4X C2X C3X C1X -152(17) . .
C12X C2X C3X C1X -68(13) . .
C10X C2X C3X C9X -5(12) . .
C6X C2X C3X C9X 120(10) . .
C7X C2X C3X C9X -74(8) . .
C5X C2X C3X C9X 143(15) . .
C4X C2X C3X C9X 128(11) . .
C12X C2X C3X C9X -149(10) . .
C10X C2X C3X C7X 69(9) . .
C6X C2X C3X C7X -166(5) . .
C9X C2X C3X C7X 74(8) . .
C5X C2X C3X C7X -143(12) . .
C4X C2X C3X C7X -158(8) . .
C12X C2X C3X C7X -75(5) . .
C10X C2X C3X C12X 144(10) . .
C6X C2X C3X C12X -91(6) . .
C9X C2X C3X C12X 149(10) . .
C7X C2X C3X C12X 75(5) . .
C5X C2X C3X C12X -67(12) . .
C4X C2X C3X C12X -83(7) . .
C10X C2X C3X C11X -24(10) . .
C6X C2X C3X C11X 101(5) . .
C9X C2X C3X C11X -19(10) . .
C7X C2X C3X C11X -93(5) . .
C5X C2X C3X C11X 124(12) . .
C4X C2X C3X C11X 109(8) . .
C12X C2X C3X C11X -168(7) . .
C10X C2X C3X C8X -127(10) . 3_766
C6X C2X C3X C8X -2(7) . 3_766
C9X C2X C3X C8X -122(11) . 3_766
C7X C2X C3X C8X 164(6) . 3_766
C5X C2X C3X C8X 21(13) . 3_766
C4X C2X C3X C8X 6(7) . 3_766
C12X C2X C3X C8X 89(7) . 3_766
C10X C2X C3X C3X 76(15) . 3_766
C6X C2X C3X C3X -159(12) . 3_766
C9X C2X C3X C3X 81(17) . 3_766
C7X C2X C3X C3X 7(12) . 3_766
C5X C2X C3X C3X -136(16) . 3_766
C4X C2X C3X C3X -152(17) . 3_766
C12X C2X C3X C3X -68(13) . 3_766
C10X C2X C3X C6X -125(10) . .
C9X C2X C3X C6X -120(10) . .
C7X C2X C3X C6X 166(5) . .
C5X C2X C3X C6X 23(11) . .
C4X C2X C3X C6X 7(7) . .
C12X C2X C3X C6X 91(6) . .
C10X C2X C3X C8X 59(10) . .
C6X C2X C3X C8X -176(5) . .
C9X C2X C3X C8X 64(10) . .
C7X C2X C3X C8X -10(5) . .
C5X C2X C3X C8X -153(11) . .
C4X C2X C3X C8X -169(8) . .
C12X C2X C3X C8X -85(6) . .
C1X C3X C4X C9X -165(11) . .
C7X C3X C4X C9X 43(6) . .
C12X C3X C4X C9X 105(8) . .
C11X C3X C4X C9X -39(6) . .
C2X C3X C4X C9X 27(7) . .
C8X C3X C4X C9X -149(8) 3_766 .
C3X C3X C4X C9X -165(11) 3_766 .
C6X C3X C4X C9X 15(16) . .
C8X C3X C4X C9X 55(19) . .
C1X C3X C4X C6X -180(7) . .
C9X C3X C4X C6X -15(16) . .
C7X C3X C4X C6X 28(17) . .
C12X C3X C4X C6X 90(16) . .
C11X C3X C4X C6X -54(16) . .
C2X C3X C4X C6X 12(12) . .
C8X C3X C4X C6X -164(16) 3_766 .
C3X C3X C4X C6X -180(7) 3_766 .
C8X C3X C4X C6X 40(29) . .
C1X C3X C4X C7X 152(11) . .
C9X C3X C4X C7X -43(6) . .
C12X C3X C4X C7X 62(5) . .
C11X C3X C4X C7X -82(5) . .
C2X C3X C4X C7X -16(6) . .
C8X C3X C4X C7X 168(5) 3_766 .
C3X C3X C4X C7X 152(11) 3_766 .
C6X C3X C4X C7X -28(17) . .
C8X C3X C4X C7X 12(16) . .
C1X C3X C4X C12X 90(11) . .
C9X C3X C4X C12X -105(8) . .
C7X C3X C4X C12X -62(5) . .
C11X C3X C4X C12X -144(7) . .
C2X C3X C4X C12X -78(6) . .
C8X C3X C4X C12X 106(6) 3_766 .
C3X C3X C4X C12X 90(11) 3_766 .
C6X C3X C4X C12X -90(16) . .
C8X C3X C4X C12X -50(19) . .
C1X C3X C4X C2X 168(6) . .
C9X C3X C4X C2X -27(7) . .
C7X C3X C4X C2X 16(6) . .
C12X C3X C4X C2X 78(6) . .
C11X C3X C4X C2X -66(6) . .
C8X C3X C4X C2X -176(6) 3_766 .
C3X C3X C4X C2X 168(6) 3_766 .
C6X C3X C4X C2X -12(12) . .
C8X C3X C4X C2X 28(20) . .
C9X C3X C4X C1X 165(11) . .
C7X C3X C4X C1X -152(11) . .
C12X C3X C4X C1X -90(11) . .
C11X C3X C4X C1X 126(11) . .
C2X C3X C4X C1X -168(6) . .
C8X C3X C4X C1X 16(10) 3_766 .
C3X C3X C4X C1X 0.00(2) 3_766 .
C6X C3X C4X C1X 180(7) . .
C8X C3X C4X C1X -140(25) . .
C1X C3X C4X C8X -16(10) . 3_766
C9X C3X C4X C8X 149(8) . 3_766
C7X C3X C4X C8X -168(5) . 3_766
C12X C3X C4X C8X -106(6) . 3_766
C11X C3X C4X C8X 110(6) . 3_766
C2X C3X C4X C8X 176(6) . 3_766
C3X C3X C4X C8X -16(10) 3_766 3_766
C6X C3X C4X C8X 164(16) . 3_766
C8X C3X C4X C8X -156(16) . 3_766
C1X C3X C4X C11X -126(11) . .
C9X C3X C4X C11X 39(6) . .
C7X C3X C4X C11X 82(5) . .
C12X C3X C4X C11X 144(7) . .
C2X C3X C4X C11X 66(6) . .
C8X C3X C4X C11X -110(6) 3_766 .
C3X C3X C4X C11X -126(11) 3_766 .
C6X C3X C4X C11X 54(16) . .
C8X C3X C4X C11X 94(18) . .
C10X C2X C4X C3X 65(14) . .
C6X C2X C4X C3X 172(8) . .
C9X C2X C4X C3X 36(8) . .
C7X C2X C4X C3X -16(6) . .
C5X C2X C4X C3X -169(9) . .
C12X C2X C4X C3X -78(8) . .
C10X C2X C4X C9X 29(15) . .
C6X C2X C4X C9X 136(9) . .
C7X C2X C4X C9X -52(7) . .
C5X C2X C4X C9X 155(11) . .
C3X C2X C4X C9X -36(8) . .
C12X C2X C4X C9X -114(10) . .
C10X C2X C4X C6X -107(13) . .
C9X C2X C4X C6X -136(9) . .
C7X C2X C4X C6X 173(5) . .
C5X C2X C4X C6X 19(8) . .
C3X C2X C4X C6X -172(8) . .
C12X C2X C4X C6X 111(7) . .
C10X C2X C4X C7X 81(12) . .
C6X C2X C4X C7X -173(5) . .
C9X C2X C4X C7X 52(7) . .
C5X C2X C4X C7X -154(8) . .
C3X C2X C4X C7X 16(6) . .
C12X C2X C4X C7X -62(5) . .
C10X C2X C4X C12X 143(12) . .
C6X C2X C4X C12X -111(7) . .
C9X C2X C4X C12X 114(10) . .
C7X C2X C4X C12X 62(5) . .
C5X C2X C4X C12X -91(10) . .
C3X C2X C4X C12X 78(8) . .
C10X C2X C4X C1X 71(13) . .
C6X C2X C4X C1X 177(6) . .
C9X C2X C4X C1X 42(8) . .
C7X C2X C4X C1X -10(3) . .
C5X C2X C4X C1X -163(8) . .
C3X C2X C4X C1X 6(3) . .
C12X C2X C4X C1X -72(6) . .
C10X C2X C4X C8X -87(41) . 3_766
C6X C2X C4X C8X 19(37) . 3_766
C9X C2X C4X C8X -116(38) . 3_766
C7X C2X C4X C8X -168(38) . 3_766
C5X C2X C4X C8X 38(39) . 3_766
C3X C2X C4X C8X -152(40) . 3_766
C12X C2X C4X C8X 130(40) . 3_766
C10X C2X C4X C11X 7(14) . .
C6X C2X C4X C11X 113(6) . .
C9X C2X C4X C11X -23(9) . .
C7X C2X C4X C11X -74(5) . .
C5X C2X C4X C11X 132(9) . .
C3X C2X C4X C11X -59(7) . .
C12X C2X C4X C11X -136(8) . .
C3X C1X C4X C3X 180.00(2) 3_766 .
C4X C1X C4X C3X 86(100) 3_766 .
C8X C1X C4X C3X 19(12) . .
C8X C1X C4X C3X -161(12) 3_766 .
C7X C1X C4X C3X -157(10) 3_766 .
C7X C1X C4X C3X 23(10) . .
C9X C1X C4X C3X -14(10) . .
C9X C1X C4X C3X 166(10) 3_766 .
C12X C1X C4X C3X -93(12) 3_766 .
C12X C1X C4X C3X 87(12) . .
C3X C1X C4X C9X 14(11) . .
C3X C1X C4X C9X -166(11) 3_766 .
C4X C1X C4X C9X 100(100) 3_766 .
C8X C1X C4X C9X 33(8) . .
C8X C1X C4X C9X -147(8) 3_766 .
C7X C1X C4X C9X -142(6) 3_766 .
C7X C1X C4X C9X 38(6) . .
C9X C1X C4X C9X 180.0 3_766 .
C12X C1X C4X C9X -79(8) 3_766 .
C12X C1X C4X C9X 101(8) . .
C3X C1X C4X C6X 1(31) . .
C3X C1X C4X C6X -179(100) 3_766 .
C4X C1X C4X C6X 87(100) 3_766 .
C8X C1X C4X C6X 19(39) . .
C8X C1X C4X C6X -161(39) 3_766 .
C7X C1X C4X C6X -156(37) 3_766 .
C7X C1X C4X C6X 24(37) . .
C9X C1X C4X C6X -14(37) . .
C9X C1X C4X C6X 166(37) 3_766 .
C12X C1X C4X C6X -93(38) 3_766 .
C12X C1X C4X C6X 87(38) . .
C3X C1X C4X C7X -23(10) . .
C3X C1X C4X C7X 157(10) 3_766 .
C4X C1X C4X C7X 62(100) 3_766 .
C8X C1X C4X C7X -5(5) . .
C8X C1X C4X C7X 175(5) 3_766 .
C7X C1X C4X C7X 180.000(17) 3_766 .
C9X C1X C4X C7X -38(6) . .
C9X C1X C4X C7X 142(6) 3_766 .
C12X C1X C4X C7X -117(4) 3_766 .
C12X C1X C4X C7X 63(4) . .
C3X C1X C4X C12X -87(12) . .
C3X C1X C4X C12X 93(12) 3_766 .
C4X C1X C4X C12X -1(100) 3_766 .
C8X C1X C4X C12X -68(7) . .
C8X C1X C4X C12X 112(7) 3_766 .
C7X C1X C4X C12X 117(5) 3_766 .
C7X C1X C4X C12X -63(5) . .
C9X C1X C4X C12X -101(8) . .
C9X C1X C4X C12X 79(8) 3_766 .
C12X C1X C4X C12X 180.00(4) 3_766 .
C3X C1X C4X C2X -15(8) . .
C3X C1X C4X C2X 165(8) 3_766 .
C4X C1X C4X C2X 71(100) 3_766 .
C8X C1X C4X C2X 4(6) . .
C8X C1X C4X C2X -176(6) 3_766 .
C7X C1X C4X C2X -171(3) 3_766 .
C7X C1X C4X C2X 9(3) . .
C9X C1X C4X C2X -29(6) . .
C9X C1X C4X C2X 151(6) 3_766 .
C12X C1X C4X C2X -108(6) 3_766 .
C12X C1X C4X C2X 72(6) . .
C3X C1X C4X C8X 161(12) . 3_766
C3X C1X C4X C8X -19(12) 3_766 3_766
C4X C1X C4X C8X -113(100) 3_766 3_766
C8X C1X C4X C8X 180.000(16) . 3_766
C7X C1X C4X C8X 5(5) 3_766 3_766
C7X C1X C4X C8X -175(5) . 3_766
C9X C1X C4X C8X 147(8) . 3_766
C9X C1X C4X C8X -33(8) 3_766 3_766
C12X C1X C4X C8X 68(7) 3_766 3_766
C12X C1X C4X C8X -112(7) . 3_766
C3X C1X C4X C11X 49(11) . .
C3X C1X C4X C11X -131(11) 3_766 .
C4X C1X C4X C11X 134(100) 3_766 .
C8X C1X C4X C11X 67(6) . .
C8X C1X C4X C11X -113(6) 3_766 .
C7X C1X C4X C11X -108(5) 3_766 .
C7X C1X C4X C11X 72(5) . .
C9X C1X C4X C11X 34(6) . .
C9X C1X C4X C11X -146(6) 3_766 .
C12X C1X C4X C11X -45(7) 3_766 .
C12X C1X C4X C11X 135(7) . .
C10X C2X C5X C6X 131(8) . .
C9X C2X C5X C6X 52(23) . .
C7X C2X C5X C6X -114(18) . .
C4X C2X C5X C6X -18(8) . .
C3X C2X C5X C6X -25(12) . .
C12X C2X C5X C6X -73(7) . .
C6X C2X C5X C10X -131(8) . .
C9X C2X C5X C10X -79(23) . .
C7X C2X C5X C10X 115(18) . .
C4X C2X C5X C10X -149(8) . .
C3X C2X C5X C10X -156(11) . .
C12X C2X C5X C10X 156(8) . .
C10X C2X C6X C4X 135(9) . .
C9X C2X C6X C4X 32(7) . .
C7X C2X C6X C4X -7(5) . .
C5X C2X C6X C4X -164(7) . .
C3X C2X C6X C4X 3(3) . .
C12X C2X C6X C4X -44(4) . .
C10X C2X C6X C5X -61(10) . .
C9X C2X C6X C5X -164(9) . .
C7X C2X C6X C5X 156(7) . .
C4X C2X C6X C5X 164(7) . .
C3X C2X C6X C5X 167(7) . .
C12X C2X C6X C5X 119(7) . .
C9X C2X C6X C10X -103(9) . .
C7X C2X C6X C10X -142(10) . .
C5X C2X C6X C10X 61(10) . .
C4X C2X C6X C10X -135(9) . .
C3X C2X C6X C10X -132(9) . .
C12X C2X C6X C10X -179(10) . .
C10X C2X C6X C9X 103(9) . .
C7X C2X C6X C9X -39(5) . .
C5X C2X C6X C9X 164(9) . .
C4X C2X C6X C9X -32(7) . .
C3X C2X C6X C9X -29(6) . .
C12X C2X C6X C9X -76(7) . .
C10X C2X C6X C3X 132(9) . .
C9X C2X C6X C3X 29(6) . .
C7X C2X C6X C3X -10(3) . .
C5X C2X C6X C3X -167(7) . .
C4X C2X C6X C3X -3(3) . .
C12X C2X C6X C3X -47(3) . .
C10X C2X C6X C12X 179(10) . .
C9X C2X C6X C12X 76(7) . .
C7X C2X C6X C12X 37(4) . .
C5X C2X C6X C12X -119(7) . .
C4X C2X C6X C12X 44(4) . .
C3X C2X C6X C12X 47(3) . .
C3X C4X C6X C2X -17(16) . .
C9X C4X C6X C2X -31(6) . .
C7X C4X C6X C2X 6(4) . .
C12X C4X C6X C2X 69(6) . .
C1X C4X C6X C2X -17(39) . .
C8X C4X C6X C2X -176(6) 3_766 .
C11X C4X C6X C2X -64(5) . .
C3X C4X C6X C5X -42(23) . .
C9X C4X C6X C5X -56(14) . .
C7X C4X C6X C5X -19(14) . .
C12X C4X C6X C5X 44(15) . .
C2X C4X C6X C5X -25(12) . .
C1X C4X C6X C5X -42(44) . .
C8X C4X C6X C5X 159(12) 3_766 .
C11X C4X C6X C5X -89(13) . .
C3X C4X C6X C10X 0(17) . .
C9X C4X C6X C10X -14(7) . .
C7X C4X C6X C10X 23(5) . .
C12X C4X C6X C10X 86(7) . .
C2X C4X C6X C10X 17(3) . .
C1X C4X C6X C10X 0(40) . .
C8X C4X C6X C10X -159(7) 3_766 .
C11X C4X C6X C10X -47(6) . .
C3X C4X C6X C9X 14(15) . .
C7X C4X C6X C9X 37(6) . .
C12X C4X C6X C9X 100(9) . .
C2X C4X C6X C9X 31(6) . .
C1X C4X C6X C9X 14(37) . .
C8X C4X C6X C9X -145(10) 3_766 .
C11X C4X C6X C9X -34(6) . .
C9X C4X C6X C3X -14(15) . .
C7X C4X C6X C3X 23(14) . .
C12X C4X C6X C3X 86(16) . .
C2X C4X C6X C3X 17(16) . .
C1X C4X C6X C3X 0(24) . .
C8X C4X C6X C3X -160(20) 3_766 .
C11X C4X C6X C3X -48(15) . .
C3X C4X C6X C12X -86(16) . .
C9X C4X C6X C12X -100(9) . .
C7X C4X C6X C12X -63(5) . .
C2X C4X C6X C12X -69(6) . .
C1X C4X C6X C12X -87(38) . .
C8X C4X C6X C12X 114(9) 3_766 .
C11X C4X C6X C12X -134(8) . .
C10X C5X C6X C2X 25(4) . .
C2X C5X C6X C4X 26(12) . .
C10X C5X C6X C4X 51(14) . .
C2X C5X C6X C10X -25(4) . .
C2X C5X C6X C9X -11(6) . .
C10X C5X C6X C9X 14(8) . .
C2X C5X C6X C3X 17(8) . .
C10X C5X C6X C3X 42(11) . .
C2X C5X C6X C12X 56(6) . .
C10X C5X C6X C12X 80(8) . .
C4X C3X C6X C2X 162(17) . .
C1X C3X C6X C2X 163(9) . .
C9X C3X C6X C2X -35(7) . .
C7X C3X C6X C2X 11(4) . .
C12X C3X C6X C2X 79(5) . .
C11X C3X C6X C2X -72(5) . .
C8X C3X C6X C2X 179(5) 3_766 .
C3X C3X C6X C2X 163(9) 3_766 .
C8X C3X C6X C2X 6(7) . .
C1X C3X C6X C4X 0(14) . .
C9X C3X C6X C4X 163(18) . .
C7X C3X C6X C4X -152(17) . .
C12X C3X C6X C4X -84(16) . .
C11X C3X C6X C4X 126(17) . .
C2X C3X C6X C4X -162(17) . .
C8X C3X C6X C4X 16(16) 3_766 .
C3X C3X C6X C4X 0(14) 3_766 .
C8X C3X C6X C4X -156(18) . .
C4X C3X C6X C5X 145(19) . .
C1X C3X C6X C5X 145(12) . .
C9X C3X C6X C5X -53(12) . .
C7X C3X C6X C5X -7(10) . .
C12X C3X C6X C5X 61(10) . .
C11X C3X C6X C5X -90(11) . .
C2X C3X C6X C5X -18(9) . .
C8X C3X C6X C5X 161(10) 3_766 .
C3X C3X C6X C5X 145(12) 3_766 .
C8X C3X C6X C5X -12(12) . .
C4X C3X C6X C10X -180(17) . .
C1X C3X C6X C10X -179(9) . .
C9X C3X C6X C10X -17(8) . .
C7X C3X C6X C10X 29(4) . .
C12X C3X C6X C10X 96(6) . .
C11X C3X C6X C10X -54(6) . .
C2X C3X C6X C10X 18(3) . .
C8X C3X C6X C10X -163(5) 3_766 .
C3X C3X C6X C10X -179(9) 3_766 .
C8X C3X C6X C10X 24(7) . .
C4X C3X C6X C9X -163(18) . .
C1X C3X C6X C9X -162(12) . .
C7X C3X C6X C9X 46(6) . .
C12X C3X C6X C9X 113(8) . .
C11X C3X C6X C9X -37(7) . .
C2X C3X C6X C9X 35(7) . .
C8X C3X C6X C9X -146(8) 3_766 .
C3X C3X C6X C9X -162(12) 3_766 .
C8X C3X C6X C9X 41(10) . .
C4X C3X C6X C12X 84(16) . .
C1X C3X C6X C12X 84(10) . .
C9X C3X C6X C12X -113(8) . .
C7X C3X C6X C12X -68(4) . .
C11X C3X C6X C12X -151(7) . .
C2X C3X C6X C12X -79(5) . .
C8X C3X C6X C12X 100(6) 3_766 .
C3X C3X C6X C12X 84(10) 3_766 .
C8X C3X C6X C12X -73(7) . .
C4X C3X C7X C9X -60(8) . .
C1X C3X C7X C9X 138(9) . .
C12X C3X C7X C9X -127(9) . .
C11X C3X C7X C9X 32(8) . .
C2X C3X C7X C9X -44(7) . .
C8X C3X C7X C9X -140(32) 3_766 .
C3X C3X C7X C9X 138(9) 3_766 .
C6X C3X C7X C9X -51(8) . .
C8X C3X C7X C9X 125(9) . .
C4X C3X C7X C2X -16(6) . .
C1X C3X C7X C2X -178(3) . .
C9X C3X C7X C2X 44(7) . .
C12X C3X C7X C2X -83(5) . .
C11X C3X C7X C2X 75(5) . .
C8X C3X C7X C2X -97(31) 3_766 .
C3X C3X C7X C2X -178(3) 3_766 .
C6X C3X C7X C2X -7(3) . .
C8X C3X C7X C2X 169(5) . .
C1X C3X C7X C4X -162(8) . .
C9X C3X C7X C4X 60(8) . .
C12X C3X C7X C4X -67(6) . .
C11X C3X C7X C4X 92(7) . .
C2X C3X C7X C4X 16(6) . .
C8X C3X C7X C4X -80(31) 3_766 .
C3X C3X C7X C4X -162(8) 3_766 .
C6X C3X C7X C4X 9(6) . .
C8X C3X C7X C4X -175(7) . .
C4X C3X C7X C12X 67(6) . .
C1X C3X C7X C12X -95(6) . .
C9X C3X C7X C12X 127(9) . .
C11X C3X C7X C12X 159(7) . .
C2X C3X C7X C12X 83(5) . .
C8X C3X C7X C12X -14(31) 3_766 .
C3X C3X C7X C12X -95(6) 3_766 .
C6X C3X C7X C12X 76(5) . .
C8X C3X C7X C12X -108(6) . .
C4X C3X C7X C8X 175(7) . .
C1X C3X C7X C8X 13(5) . .
C9X C3X C7X C8X -125(9) . .
C12X C3X C7X C8X 108(6) . .
C11X C3X C7X C8X -94(6) . .
C2X C3X C7X C8X -169(5) . .
C8X C3X C7X C8X 94(31) 3_766 .
C3X C3X C7X C8X 13(5) 3_766 .
C6X C3X C7X C8X -176(5) . .
C4X C3X C7X C1X 162(8) . .
C9X C3X C7X C1X -138(9) . .
C12X C3X C7X C1X 95(6) . .
C11X C3X C7X C1X -106(6) . .
C2X C3X C7X C1X 178(3) . .
C8X C3X C7X C1X 81(30) 3_766 .
C3X C3X C7X C1X 0.000(12) 3_766 .
C6X C3X C7X C1X 171(4) . .
C8X C3X C7X C1X -13(5) . .
C4X C3X C7X C10X -35(7) . .
C1X C3X C7X C10X 163(4) . .
C9X C3X C7X C10X 25(8) . .
C12X C3X C7X C10X -102(6) . .
C11X C3X C7X C10X 57(6) . .
C2X C3X C7X C10X -19(3) . .
C8X C3X C7X C10X -115(31) 3_766 .
C3X C3X C7X C10X 163(4) 3_766 .
C6X C3X C7X C10X -26(4) . .
C8X C3X C7X C10X 150(6) . .
C4X C3X C7X C11X -92(7) . .
C1X C3X C7X C11X 106(6) . .
C9X C3X C7X C11X -32(8) . .
C12X C3X C7X C11X -159(7) . .
C2X C3X C7X C11X -75(5) . .
C8X C3X C7X C11X -172(32) 3_766 .
C3X C3X C7X C11X 106(6) 3_766 .
C6X C3X C7X C11X -83(5) . .
C8X C3X C7X C11X 94(6) . .
C10X C2X C7X C9X -77(8) . .
C6X C2X C7X C9X 69(8) . .
C5X C2X C7X C9X 173(19) . .
C4X C2X C7X C9X 62(7) . .
C3X C2X C7X C9X 53(7) . .
C12X C2X C7X C9X 121(8) . .
C10X C2X C7X C3X -130(7) . .
C6X C2X C7X C3X 16(5) . .
C9X C2X C7X C3X -53(7) . .
C5X C2X C7X C3X 120(18) . .
C4X C2X C7X C3X 9(3) . .
C12X C2X C7X C3X 68(5) . .
C10X C2X C7X C4X -139(7) . .
C6X C2X C7X C4X 8(5) . .
C9X C2X C7X C4X -62(7) . .
C5X C2X C7X C4X 111(18) . .
C3X C2X C7X C4X -9(3) . .
C12X C2X C7X C4X 60(4) . .
C10X C2X C7X C12X 162(8) . .
C6X C2X C7X C12X -52(6) . .
C9X C2X C7X C12X -121(8) . .
C5X C2X C7X C12X 52(19) . .
C4X C2X C7X C12X -60(5) . .
C3X C2X C7X C12X -68(5) . .
C10X C2X C7X C8X -61(29) . .
C6X C2X C7X C8X 85(28) . .
C9X C2X C7X C8X 16(28) . .
C5X C2X C7X C8X -171(29) . .
C4X C2X C7X C8X 78(28) . .
C3X C2X C7X C8X 69(27) . .
C12X C2X C7X C8X 137(28) . .
C10X C2X C7X C1X -131(7) . .
C6X C2X C7X C1X 15(6) . .
C9X C2X C7X C1X -54(7) . .
C5X C2X C7X C1X 119(18) . .
C4X C2X C7X C1X 8(3) . .
C3X C2X C7X C1X -1.1(18) . .
C12X C2X C7X C1X 67(5) . .
C6X C2X C7X C10X 147(9) . .
C9X C2X C7X C10X 77(8) . .
C5X C2X C7X C10X -110(19) . .
C4X C2X C7X C10X 139(7) . .
C3X C2X C7X C10X 130(7) . .
C12X C2X C7X C10X -162(8) . .
C10X C2X C7X C11X -69(8) . .
C6X C2X C7X C11X 77(6) . .
C9X C2X C7X C11X 8(8) . .
C5X C2X C7X C11X -179(18) . .
C4X C2X C7X C11X 70(4) . .
C3X C2X C7X C11X 61(4) . .
C12X C2X C7X C11X 129(6) . .
C3X C4X C7X C9X 103(9) . .
C6X C4X C7X C9X -64(10) . .
C12X C4X C7X C9X -157(11) . .
C2X C4X C7X C9X -59(8) . .
C1X C4X C7X C9X 114(9) . .
C8X C4X C7X C9X 119(11) 3_766 .
C11X C4X C7X C9X 29(9) . .
C9X C4X C7X C3X -103(9) . .
C6X C4X C7X C3X -167(8) . .
C12X C4X C7X C3X 100(7) . .
C2X C4X C7X C3X -162(7) . .
C1X C4X C7X C3X 10(5) . .
C8X C4X C7X C3X 16(7) 3_766 .
C11X C4X C7X C3X -74(7) . .
C3X C4X C7X C2X 162(7) . .
C9X C4X C7X C2X 59(8) . .
C6X C4X C7X C2X -5(4) . .
C12X C4X C7X C2X -99(6) . .
C1X C4X C7X C2X 172(3) . .
C8X C4X C7X C2X 178(7) 3_766 .
C11X C4X C7X C2X 87(5) . .
C3X C4X C7X C12X -100(7) . .
C9X C4X C7X C12X 157(11) . .
C6X C4X C7X C12X 93(7) . .
C2X C4X C7X C12X 99(6) . .
C1X C4X C7X C12X -89(5) . .
C8X C4X C7X C12X -84(8) 3_766 .
C11X C4X C7X C12X -174(7) . .
C3X C4X C7X C8X -6(8) . .
C9X C4X C7X C8X -109(10) . .
C6X C4X C7X C8X -173(6) . .
C12X C4X C7X C8X 94(7) . .
C2X C4X C7X C8X -168(6) . .
C1X C4X C7X C8X 5(5) . .
C8X C4X C7X C8X 10(11) 3_766 .
C11X C4X C7X C8X -80(6) . .
C3X C4X C7X C1X -10(5) . .
C9X C4X C7X C1X -114(9) . .
C6X C4X C7X C1X -177(4) . .
C12X C4X C7X C1X 89(5) . .
C2X C4X C7X C1X -172(3) . .
C8X C4X C7X C1X 5(6) 3_766 .
C11X C4X C7X C1X -85(5) . .
C3X C4X C7X C10X 146(7) . .
C9X C4X C7X C10X 43(9) . .
C6X C4X C7X C10X -21(5) . .
C12X C4X C7X C10X -114(6) . .
C2X C4X C7X C10X -15(3) . .
C1X C4X C7X C10X 157(3) . .
C8X C4X C7X C10X 162(7) 3_766 .
C11X C4X C7X C10X 72(5) . .
C3X C4X C7X C11X 74(7) . .
C9X C4X C7X C11X -29(9) . .
C6X C4X C7X C11X -92(5) . .
C12X C4X C7X C11X 174(7) . .
C2X C4X C7X C11X -87(5) . .
C1X C4X C7X C11X 85(5) . .
C8X C4X C7X C11X 90(8) 3_766 .
C3X C1X C7X C9X -37(7) . .
C3X C1X C7X C9X 143(7) 3_766 .
C4X C1X C7X C9X 133(6) 3_766 .
C4X C1X C7X C9X -47(6) . .
C8X C1X C7X C9X 128(8) . .
C8X C1X C7X C9X -52(8) 3_766 .
C7X C1X C7X C9X 0(100) 3_766 .
C9X C1X C7X C9X 180.00(3) 3_766 .
C12X C1X C7X C9X 68(8) 3_766 .
C12X C1X C7X C9X -112(8) . .
C3X C1X C7X C3X 180.00(3) 3_766 .
C4X C1X C7X C3X 170(5) 3_766 .
C4X C1X C7X C3X -10(5) . .
C8X C1X C7X C3X 164(6) . .
C8X C1X C7X C3X -16(6) 3_766 .
C7X C1X C7X C3X 0(100) 3_766 .
C9X C1X C7X C3X 37(7) . .
C9X C1X C7X C3X -143(7) 3_766 .
C12X C1X C7X C3X 105(6) 3_766 .
C12X C1X C7X C3X -75(6) . .
C3X C1X C7X C2X 2(4) . .
C3X C1X C7X C2X -178(4) 3_766 .
C4X C1X C7X C2X 172(3) 3_766 .
C4X C1X C7X C2X -8(3) . .
C8X C1X C7X C2X 167(6) . .
C8X C1X C7X C2X -13(6) 3_766 .
C7X C1X C7X C2X 0(100) 3_766 .
C9X C1X C7X C2X 39(6) . .
C9X C1X C7X C2X -141(6) 3_766 .
C12X C1X C7X C2X 107(5) 3_766 .
C12X C1X C7X C2X -73(5) . .
C3X C1X C7X C4X 10(5) . .
C3X C1X C7X C4X -170(5) 3_766 .
C4X C1X C7X C4X 180.000(13) 3_766 .
C8X C1X C7X C4X 175(6) . .
C8X C1X C7X C4X -5(6) 3_766 .
C7X C1X C7X C4X 0(100) 3_766 .
C9X C1X C7X C4X 47(6) . .
C9X C1X C7X C4X -133(6) 3_766 .
C12X C1X C7X C4X 115(4) 3_766 .
C12X C1X C7X C4X -65(4) . .
C3X C1X C7X C12X 75(6) . .
C3X C1X C7X C12X -105(6) 3_766 .
C4X C1X C7X C12X -115(4) 3_766 .
C4X C1X C7X C12X 65(4) . .
C8X C1X C7X C12X -121(7) . .
C8X C1X C7X C12X 59(7) 3_766 .
C7X C1X C7X C12X 0(100) 3_766 .
C9X C1X C7X C12X 112(8) . .
C9X C1X C7X C12X -68(8) 3_766 .
C12X C1X C7X C12X 180.000(5) 3_766 .
C3X C1X C7X C8X -164(6) . .
C3X C1X C7X C8X 16(6) 3_766 .
C4X C1X C7X C8X 5(6) 3_766 .
C4X C1X C7X C8X -175(6) . .
C8X C1X C7X C8X 180.000(19) 3_766 .
C7X C1X C7X C8X 0(100) 3_766 .
C9X C1X C7X C8X -128(8) . .
C9X C1X C7X C8X 52(8) 3_766 .
C12X C1X C7X C8X -59(7) 3_766 .
C12X C1X C7X C8X 121(7) . .
C3X C1X C7X C10X -22(6) . .
C3X C1X C7X C10X 158(6) 3_766 .
C4X C1X C7X C10X 147(6) 3_766 .
C4X C1X C7X C10X -33(6) . .
C8X C1X C7X C10X 142(7) . .
C8X C1X C7X C10X -38(7) 3_766 .
C7X C1X C7X C10X 0(100) 3_766 .
C9X C1X C7X C10X 14(8) . .
C9X C1X C7X C10X -166(8) 3_766 .
C12X C1X C7X C10X 83(7) 3_766 .
C12X C1X C7X C10X -97(7) . .
C3X C1X C7X C11X -62(5) . .
C3X C1X C7X C11X 118(5) 3_766 .
C4X C1X C7X C11X 107(5) 3_766 .
C4X C1X C7X C11X -73(5) . .
C8X C1X C7X C11X 102(6) . .
C8X C1X C7X C11X -78(6) 3_766 .
C7X C1X C7X C11X 0(100) 3_766 .
C9X C1X C7X C11X -26(7) . .
C9X C1X C7X C11X 154(7) 3_766 .
C12X C1X C7X C11X 43(6) 3_766 .
C12X C1X C7X C11X -137(6) . .
C3X C1X C8X C7X 9(4) . .
C3X C1X C8X C7X -171(4) 3_766 .
C4X C1X C8X C7X -176(5) 3_766 .
C4X C1X C8X C7X 4(5) . .
C8X C1X C8X C7X -85(14) 3_766 .
C7X C1X C8X C7X 180.00(3) 3_766 .
C9X C1X C8X C7X 22(4) . .
C9X C1X C8X C7X -158(4) 3_766 .
C12X C1X C8X C7X 142(4) 3_766 .
C12X C1X C8X C7X -38(4) . .
C3X C1X C8X C3X 180.00(4) . 3_766
C4X C1X C8X C3X -5(3) 3_766 3_766
C4X C1X C8X C3X 175(3) . 3_766
C8X C1X C8X C3X 86(15) 3_766 3_766
C7X C1X C8X C3X -9(4) 3_766 3_766
C7X C1X C8X C3X 171(4) . 3_766
C9X C1X C8X C3X -166(4) . 3_766
C9X C1X C8X C3X 14(4) 3_766 3_766
C12X C1X C8X C3X -47(4) 3_766 3_766
C12X C1X C8X C3X 133(4) . 3_766
C3X C1X C8X C4X -175(3) . 3_766
C3X C1X C8X C4X 5(3) 3_766 3_766
C4X C1X C8X C4X 180.00(3) . 3_766
C8X C1X C8X C4X 91(16) 3_766 3_766
C7X C1X C8X C4X -4(5) 3_766 3_766
C7X C1X C8X C4X 176(5) . 3_766
C9X C1X C8X C4X -162(4) . 3_766
C9X C1X C8X C4X 18(4) 3_766 3_766
C12X C1X C8X C4X -42(4) 3_766 3_766
C12X C1X C8X C4X 138(4) . 3_766
C3X C1X C8X C3X 180.00(4) 3_766 .
C4X C1X C8X C3X 175(3) 3_766 .
C4X C1X C8X C3X -5(3) . .
C8X C1X C8X C3X -94(16) 3_766 .
C7X C1X C8X C3X 171(4) 3_766 .
C7X C1X C8X C3X -9(4) . .
C9X C1X C8X C3X 14(4) . .
C9X C1X C8X C3X -166(4) 3_766 .
C12X C1X C8X C3X 133(4) 3_766 .
C12X C1X C8X C3X -47(4) . .
C9X C7X C8X C1X -63(8) . .
C3X C7X C8X C1X -7(3) . .
C2X C7X C8X C1X -77(28) . .
C4X C7X C8X C1X -5(5) . .
C12X C7X C8X C1X 59(6) . .
C10X C7X C8X C1X -120(10) . .
C11X C7X C8X C1X -70(4) . .
C9X C7X C8X C3X -68(9) . 3_766
C3X C7X C8X C3X -12(5) . 3_766
C2X C7X C8X C3X -82(28) . 3_766
C4X C7X C8X C3X -9(7) . 3_766
C12X C7X C8X C3X 54(7) . 3_766
C1X C7X C8X C3X -4.6(19) . 3_766
C10X C7X C8X C3X -125(9) . 3_766
C11X C7X C8X C3X -74(5) . 3_766
C9X C7X C8X C4X -67(10) . 3_766
C3X C7X C8X C4X -11(7) . 3_766
C2X C7X C8X C4X -81(28) . 3_766
C4X C7X C8X C4X -8(9) . 3_766
C12X C7X C8X C4X 55(9) . 3_766
C1X C7X C8X C4X -4(4) . 3_766
C10X C7X C8X C4X -124(9) . 3_766
C11X C7X C8X C4X -73(7) . 3_766
C9X C7X C8X C3X -56(7) . .
C2X C7X C8X C3X -70(27) . .
C4X C7X C8X C3X 3(4) . .
C12X C7X C8X C3X 66(5) . .
C1X C7X C8X C3X 7(3) . .
C10X C7X C8X C3X -113(11) . .
C11X C7X C8X C3X -62(4) . .
C4X C3X C8X C1X 152(18) . .
C9X C3X C8X C1X -156(7) . .
C7X C3X C8X C1X 166(6) . .
C12X C3X C8X C1X 106(5) . .
C11X C3X C8X C1X -113(6) . .
C2X C3X C8X C1X 175(3) . .
C8X C3X C8X C1X 0.000(14) 3_766 .
C3X C3X C8X C1X 0.00(3) 3_766 .
C6X C3X C8X C1X 172(5) . .
C4X C3X C8X C7X -14(19) . .
C1X C3X C8X C7X -166(6) . .
C9X C3X C8X C7X 38(6) . .
C12X C3X C8X C7X -60(5) . .
C11X C3X C8X C7X 81(6) . .
C2X C3X C8X C7X 9(4) . .
C8X C3X C8X C7X -166(6) 3_766 .
C3X C3X C8X C7X -166(6) 3_766 .
C6X C3X C8X C7X 6(7) . .
C4X C3X C8X C3X 152(18) . 3_766
C1X C3X C8X C3X 0.000(13) . 3_766
C9X C3X C8X C3X -156(7) . 3_766
C7X C3X C8X C3X 166(6) . 3_766
C12X C3X C8X C3X 106(5) . 3_766
C11X C3X C8X C3X -113(6) . 3_766
C2X C3X C8X C3X 175(3) . 3_766
C8X C3X C8X C3X 0.000(3) 3_766 3_766
C6X C3X C8X C3X 172(5) . 3_766
C4X C3X C8X C4X 156(16) . 3_766
C1X C3X C8X C4X 4(3) . 3_766
C9X C3X C8X C4X -152(7) . 3_766
C7X C3X C8X C4X 170(6) . 3_766
C12X C3X C8X C4X 109(5) . 3_766
C11X C3X C8X C4X -109(6) . 3_766
C2X C3X C8X C4X 179(3) . 3_766
C8X C3X C8X C4X 4(3) 3_766 3_766
C3X C3X C8X C4X 4(3) 3_766 3_766
C6X C3X C8X C4X 175(3) . 3_766
C3X C7X C9X C2X 117(7) . .
C4X C7X C9X C2X 85(8) . .
C12X C7X C9X C2X 64(7) . .
C8X C7X C9X C2X -176(6) . .
C1X C7X C9X C2X 135(5) . .
C10X C7X C9X C2X -31(5) . .
C11X C7X C9X C2X -163(17) . .
C2X C7X C9X C3X -117(7) . .
C4X C7X C9X C3X -31(4) . .
C12X C7X C9X C3X -52(7) . .
C8X C7X C9X C3X 67(8) . .
C1X C7X C9X C3X 19(4) . .
C10X C7X C9X C3X -148(9) . .
C11X C7X C9X C3X 80(14) . .
C3X C7X C9X C4X 31(4) . .
C2X C7X C9X C4X -85(8) . .
C12X C7X C9X C4X -21(10) . .
C8X C7X C9X C4X 98(9) . .
C1X C7X C9X C4X 50(7) . .
C10X C7X C9X C4X -116(11) . .
C11X C7X C9X C4X 112(16) . .
C3X C7X C9X C11X -80(14) . .
C2X C7X C9X C11X 163(17) . .
C4X C7X C9X C11X -112(16) . .
C12X C7X C9X C11X -133(13) . .
C8X C7X C9X C11X -13(17) . .
C1X C7X C9X C11X -62(13) . .
C10X C7X C9X C11X 132(17) . .
C3X C7X C9X C10X 148(9) . .
C2X C7X C9X C10X 31(5) . .
C4X C7X C9X C10X 116(11) . .
C12X C7X C9X C10X 95(8) . .
C8X C7X C9X C10X -145(8) . .
C1X C7X C9X C10X 167(7) . .
C11X C7X C9X C10X -132(17) . .
C3X C7X C9X C6X 83(6) . .
C2X C7X C9X C6X -34(5) . .
C4X C7X C9X C6X 52(6) . .
C12X C7X C9X C6X 31(9) . .
C8X C7X C9X C6X 150(7) . .
C1X C7X C9X C6X 102(6) . .
C10X C7X C9X C6X -65(8) . .
C11X C7X C9X C6X 164(18) . .
C3X C7X C9X C1X -19(4) . .
C2X C7X C9X C1X -135(5) . .
C4X C7X C9X C1X -50(7) . .
C12X C7X C9X C1X -71(5) . .
C8X C7X C9X C1X 48(6) . .
C10X C7X C9X C1X -167(7) . .
C11X C7X C9X C1X 62(13) . .
C3X C7X C9X C12X 52(7) . .
C2X C7X C9X C12X -64(7) . .
C4X C7X C9X C12X 21(10) . .
C8X C7X C9X C12X 119(9) . .
C1X C7X C9X C12X 71(5) . .
C10X C7X C9X C12X -95(8) . .
C11X C7X C9X C12X 133(13) . .
C10X C2X C9X C7X 112(8) . .
C6X C2X C9X C7X -125(7) . .
C5X C2X C9X C7X -172(21) . .
C4X C2X C9X C7X -86(8) . .
C3X C2X C9X C7X -64(8) . .
C12X C2X C9X C7X -42(5) . .
C10X C2X C9X C3X 176(9) . .
C6X C2X C9X C3X -60(9) . .
C7X C2X C9X C3X 64(8) . .
C5X C2X C9X C3X -108(24) . .
C4X C2X C9X C3X -21(4) . .
C12X C2X C9X C3X 23(7) . .
C10X C2X C9X C4X -162(9) . .
C6X C2X C9X C4X -39(8) . .
C7X C2X C9X C4X 86(8) . .
C5X C2X C9X C4X -86(24) . .
C3X C2X C9X C4X 21(4) . .
C12X C2X C9X C4X 44(6) . .
C10X C2X C9X C11X -48(17) . .
C6X C2X C9X C11X 76(16) . .
C7X C2X C9X C11X -160(19) . .
C5X C2X C9X C11X 28(32) . .
C4X C2X C9X C11X 114(18) . .
C3X C2X C9X C11X 136(20) . .
C12X C2X C9X C11X 158(17) . .
C6X C2X C9X C10X 123(8) . .
C7X C2X C9X C10X -112(8) . .
C5X C2X C9X C10X 76(23) . .
C4X C2X C9X C10X 162(9) . .
C3X C2X C9X C10X -176(9) . .
C12X C2X C9X C10X -154(8) . .
C10X C2X C9X C6X -123(8) . .
C7X C2X C9X C6X 125(7) . .
C5X C2X C9X C6X -47(22) . .
C4X C2X C9X C6X 39(8) . .
C3X C2X C9X C6X 60(9) . .
C12X C2X C9X C6X 83(6) . .
C10X C2X C9X C1X 167(9) . .
C6X C2X C9X C1X -69(9) . .
C7X C2X C9X C1X 55(7) . .
C5X C2X C9X C1X -117(23) . .
C4X C2X C9X C1X -31(5) . .
C3X C2X C9X C1X -9(3) . .
C12X C2X C9X C1X 13(7) . .
C10X C2X C9X C12X 154(8) . .
C6X C2X C9X C12X -83(6) . .
C7X C2X C9X C12X 42(5) . .
C5X C2X C9X C12X -130(23) . .
C4X C2X C9X C12X -44(6) . .
C3X C2X C9X C12X -23(7) . .
C4X C3X C9X C7X 116(9) . .
C1X C3X C9X C7X -79(12) . .
C12X C3X C9X C7X 48(7) . .
C11X C3X C9X C7X -130(12) . .
C2X C3X C9X C7X 77(10) . .
C8X C3X C9X C7X 168(9) 3_766 .
C3X C3X C9X C7X -79(12) 3_766 .
C6X C3X C9X C7X 110(9) . .
C8X C3X C9X C7X -45(7) . .
C4X C3X C9X C2X 39(8) . .
C1X C3X C9X C2X -155(6) . .
C7X C3X C9X C2X -77(10) . .
C12X C3X C9X C2X -29(9) . .
C11X C3X C9X C2X 153(15) . .
C8X C3X C9X C2X 91(14) 3_766 .
C3X C3X C9X C2X -155(6) 3_766 .
C6X C3X C9X C2X 33(5) . .
C8X C3X C9X C2X -122(9) . .
C1X C3X C9X C4X 165(11) . .
C7X C3X C9X C4X -116(9) . .
C12X C3X C9X C4X -68(6) . .
C11X C3X C9X C4X 114(11) . .
C2X C3X C9X C4X -39(8) . .
C8X C3X C9X C4X 52(12) 3_766 .
C3X C3X C9X C4X 165(11) 3_766 .
C6X C3X C9X C4X -6(6) . .
C8X C3X C9X C4X -161(7) . .
C4X C3X C9X C11X -114(11) . .
C1X C3X C9X C11X 52(14) . .
C7X C3X C9X C11X 130(12) . .
C12X C3X C9X C11X 178(10) . .
C2X C3X C9X C11X -153(15) . .
C8X C3X C9X C11X -62(15) 3_766 .
C3X C3X C9X C11X 52(14) 3_766 .
C6X C3X C9X C11X -119(11) . .
C8X C3X C9X C11X 85(9) . .
C4X C3X C9X C10X 43(15) . .
C1X C3X C9X C10X -152(11) . .
C7X C3X C9X C10X -73(17) . .
C12X C3X C9X C10X -26(17) . .
C11X C3X C9X C10X 156(22) . .
C2X C3X C9X C10X 4(9) . .
C8X C3X C9X C10X 95(19) 3_766 .
C3X C3X C9X C10X -152(11) 3_766 .
C6X C3X C9X C10X 37(13) . .
C8X C3X C9X C10X -118(16) . .
C4X C3X C9X C6X 6(6) . .
C1X C3X C9X C6X 171(6) . .
C7X C3X C9X C6X -110(9) . .
C12X C3X C9X C6X -62(6) . .
C11X C3X C9X C6X 119(11) . .
C2X C3X C9X C6X -33(5) . .
C8X C3X C9X C6X 58(13) 3_766 .
C3X C3X C9X C6X 171(6) 3_766 .
C8X C3X C9X C6X -155(6) . .
C4X C3X C9X C1X -165(11) . .
C7X C3X C9X C1X 79(12) . .
C12X C3X C9X C1X 126(11) . .
C11X C3X C9X C1X -52(14) . .
C2X C3X C9X C1X 155(6) . .
C8X C3X C9X C1X -113(16) 3_766 .
C3X C3X C9X C1X 0.00(2) 3_766 .
C6X C3X C9X C1X -171(6) . .
C8X C3X C9X C1X 34(9) . .
C4X C3X C9X C12X 68(6) . .
C1X C3X C9X C12X -126(11) . .
C7X C3X C9X C12X -48(7) . .
C11X C3X C9X C12X -178(10) . .
C2X C3X C9X C12X 29(9) . .
C8X C3X C9X C12X 120(13) 3_766 .
C3X C3X C9X C12X -126(11) 3_766 .
C6X C3X C9X C12X 62(6) . .
C8X C3X C9X C12X -93(6) . .
C3X C4X C9X C7X -57(7) . .
C6X C4X C9X C7X 116(8) . .
C12X C4X C9X C7X 20(10) . .
C2X C4X C9X C7X 88(9) . .
C1X C4X C9X C7X -62(7) . .
C8X C4X C9X C7X -104(14) 3_766 .
C11X C4X C9X C7X -131(15) . .
C3X C4X C9X C2X -144(8) . .
C6X C4X C9X C2X 29(5) . .
C7X C4X C9X C2X -88(9) . .
C12X C4X C9X C2X -67(8) . .
C1X C4X C9X C2X -150(5) . .
C8X C4X C9X C2X 168(11) 3_766 .
C11X C4X C9X C2X 141(14) . .
C6X C4X C9X C3X 173(7) . .
C7X C4X C9X C3X 57(7) . .
C12X C4X C9X C3X 77(8) . .
C2X C4X C9X C3X 144(8) . .
C1X C4X C9X C3X -5(4) . .
C8X C4X C9X C3X -47(13) 3_766 .
C11X C4X C9X C3X -74(12) . .
C3X C4X C9X C11X 74(12) . .
C6X C4X C9X C11X -113(11) . .
C7X C4X C9X C11X 131(15) . .
C12X C4X C9X C11X 151(11) . .
C2X C4X C9X C11X -141(14) . .
C1X C4X C9X C11X 69(11) . .
C8X C4X C9X C11X 27(19) 3_766 .
C3X C4X C9X C10X -155(11) . .
C6X C4X C9X C10X 18(9) . .
C7X C4X C9X C10X -99(12) . .
C12X C4X C9X C10X -78(11) . .
C2X C4X C9X C10X -11(5) . .
C1X C4X C9X C10X -161(8) . .
C8X C4X C9X C10X 157(11) 3_766 .
C11X C4X C9X C10X 130(16) . .
C3X C4X C9X C6X -173(7) . .
C7X C4X C9X C6X -116(8) . .
C12X C4X C9X C6X -96(7) . .
C2X C4X C9X C6X -29(5) . .
C1X C4X C9X C6X -178(4) . .
C8X C4X C9X C6X 140(13) 3_766 .
C11X C4X C9X C6X 113(11) . .
C3X C4X C9X C1X 5(4) . .
C6X C4X C9X C1X 178(4) . .
C7X C4X C9X C1X 62(7) . .
C12X C4X C9X C1X 82(7) . .
C2X C4X C9X C1X 150(5) . .
C8X C4X C9X C1X -42(11) 3_766 .
C11X C4X C9X C1X -69(11) . .
C3X C4X C9X C12X -77(8) . .
C6X C4X C9X C12X 96(7) . .
C7X C4X C9X C12X -20(10) . .
C2X C4X C9X C12X 67(8) . .
C1X C4X C9X C12X -82(7) . .
C8X C4X C9X C12X -124(17) 3_766 .
C11X C4X C9X C12X -151(11) . .
C2X C6X C9X C7X 60(8) . .
C4X C6X C9X C7X -71(8) . .
C5X C6X C9X C7X 76(10) . .
C10X C6X C9X C7X 91(9) . .
C3X C6X C9X C7X -67(7) . .
C12X C6X C9X C7X -22(7) . .
C4X C6X C9X C2X -131(10) . .
C5X C6X C9X C2X 16(9) . .
C10X C6X C9X C2X 31(5) . .
C3X C6X C9X C2X -127(10) . .
C12X C6X C9X C2X -83(7) . .
C2X C6X C9X C3X 127(10) . .
C4X C6X C9X C3X -4(4) . .
C5X C6X C9X C3X 143(8) . .
C10X C6X C9X C3X 158(10) . .
C12X C6X C9X C3X 44(6) . .
C2X C6X C9X C4X 131(10) . .
C5X C6X C9X C4X 147(9) . .
C10X C6X C9X C4X 162(10) . .
C3X C6X C9X C4X 4(4) . .
C12X C6X C9X C4X 49(5) . .
C2X C6X C9X C11X -134(13) . .
C4X C6X C9X C11X 95(11) . .
C5X C6X C9X C11X -118(12) . .
C10X C6X C9X C11X -103(12) . .
C3X C6X C9X C11X 99(12) . .
C12X C6X C9X C11X 143(12) . .
C2X C6X C9X C10X -31(5) . .
C4X C6X C9X C10X -162(10) . .
C5X C6X C9X C10X -15(9) . .
C3X C6X C9X C10X -158(10) . .
C12X C6X C9X C10X -114(7) . .
C2X C6X C9X C1X 130(9) . .
C4X C6X C9X C1X -1(4) . .
C5X C6X C9X C1X 146(8) . .
C10X C6X C9X C1X 161(9) . .
C3X C6X C9X C1X 2.8(19) . .
C12X C6X C9X C1X 47(5) . .
C2X C6X C9X C12X 83(7) . .
C4X C6X C9X C12X -49(5) . .
C5X C6X C9X C12X 98(8) . .
C10X C6X C9X C12X 114(7) . .
C3X C6X C9X C12X -44(6) . .
C3X C1X C9X C7X 94(13) . .
C3X C1X C9X C7X -86(13) 3_766 .
C4X C1X C9X C7X -76(10) 3_766 .
C4X C1X C9X C7X 104(10) . .
C8X C1X C9X C7X -44(7) . .
C8X C1X C9X C7X 136(7) 3_766 .
C7X C1X C9X C7X 180.00(5) 3_766 .
C9X C1X C9X C7X -87(100) 3_766 .
C12X C1X C9X C7X -130(6) 3_766 .
C12X C1X C9X C7X 50(6) . .
C3X C1X C9X C2X 29(7) . .
C3X C1X C9X C2X -151(7) 3_766 .
C4X C1X C9X C2X -140(6) 3_766 .
C4X C1X C9X C2X 40(6) . .
C8X C1X C9X C2X -109(10) . .
C8X C1X C9X C2X 71(10) 3_766 .
C7X C1X C9X C2X 116(10) 3_766 .
C7X C1X C9X C2X -64(10) . .
C9X C1X C9X C2X -151(100) 3_766 .
C12X C1X C9X C2X 165(8) 3_766 .
C12X C1X C9X C2X -15(8) . .
C3X C1X C9X C3X 180.00(3) 3_766 .
C4X C1X C9X C3X -169(8) 3_766 .
C4X C1X C9X C3X 11(8) . .
C8X C1X C9X C3X -138(11) . .
C8X C1X C9X C3X 42(11) 3_766 .
C7X C1X C9X C3X 86(13) 3_766 .
C7X C1X C9X C3X -94(13) . .
C9X C1X C9X C3X 179(100) 3_766 .
C12X C1X C9X C3X 136(10) 3_766 .
C12X C1X C9X C3X -44(10) . .
C3X C1X C9X C4X -11(8) . .
C3X C1X C9X C4X 169(8) 3_766 .
C4X C1X C9X C4X 180.000(5) 3_766 .
C8X C1X C9X C4X -149(8) . .
C8X C1X C9X C4X 31(8) 3_766 .
C7X C1X C9X C4X 76(10) 3_766 .
C7X C1X C9X C4X -104(10) . .
C9X C1X C9X C4X 169(100) 3_766 .
C12X C1X C9X C4X 125(6) 3_766 .
C12X C1X C9X C4X -55(6) . .
C3X C1X C9X C11X -129(14) . .
C3X C1X C9X C11X 51(14) 3_766 .
C4X C1X C9X C11X 62(11) 3_766 .
C4X C1X C9X C11X -118(11) . .
C8X C1X C9X C11X 93(9) . .
C8X C1X C9X C11X -87(9) 3_766 .
C7X C1X C9X C11X -43(11) 3_766 .
C7X C1X C9X C11X 137(11) . .
C9X C1X C9X C11X 51(100) 3_766 .
C12X C1X C9X C11X 7(10) 3_766 .
C12X C1X C9X C11X -173(10) . .
C3X C1X C9X C10X 51(19) . .
C3X C1X C9X C10X -129(19) 3_766 .
C4X C1X C9X C10X -119(18) 3_766 .
C4X C1X C9X C10X 61(18) . .
C8X C1X C9X C10X -87(20) . .
C8X C1X C9X C10X 93(20) 3_766 .
C7X C1X C9X C10X 137(18) 3_766 .
C7X C1X C9X C10X -43(18) . .
C9X C1X C9X C10X -130(100) 3_766 .
C12X C1X C9X C10X -173(19) 3_766 .
C12X C1X C9X C10X 7(19) . .
C3X C1X C9X C6X -9(7) . .
C3X C1X C9X C6X 171(7) 3_766 .
C4X C1X C9X C6X -179(4) 3_766 .
C4X C1X C9X C6X 1(4) . .
C8X C1X C9X C6X -147(8) . .
C8X C1X C9X C6X 33(8) 3_766 .
C7X C1X C9X C6X 77(10) 3_766 .
C7X C1X C9X C6X -103(10) . .
C9X C1X C9X C6X 170(100) 3_766 .
C12X C1X C9X C6X 127(6) 3_766 .
C12X C1X C9X C6X -53(6) . .
C3X C1X C9X C12X 44(10) . .
C3X C1X C9X C12X -136(10) 3_766 .
C4X C1X C9X C12X -125(6) 3_766 .
C4X C1X C9X C12X 55(6) . .
C8X C1X C9X C12X -94(6) . .
C8X C1X C9X C12X 86(6) 3_766 .
C7X C1X C9X C12X 130(6) 3_766 .
C7X C1X C9X C12X -50(6) . .
C9X C1X C9X C12X -137(100) 3_766 .
C12X C1X C9X C12X 180.00(3) 3_766 .
C6X C2X C10X C9X -105(9) . .
C7X C2X C10X C9X 41(5) . .
C5X C2X C10X C9X -160(8) . .
C4X C2X C10X C9X -22(11) . .
C3X C2X C10X C9X 3(7) . .
C12X C2X C10X C9X 74(17) . .
C6X C2X C10X C5X 56(8) . .
C9X C2X C10X C5X 160(8) . .
C7X C2X C10X C5X -159(7) . .
C4X C2X C10X C5X 139(12) . .
C3X C2X C10X C5X 163(8) . .
C12X C2X C10X C5X -126(17) . .
C9X C2X C10X C6X 105(9) . .
C7X C2X C10X C6X 146(9) . .
C5X C2X C10X C6X -56(8) . .
C4X C2X C10X C6X 83(11) . .
C3X C2X C10X C6X 107(10) . .
C12X C2X C10X C6X 178(21) . .
C6X C2X C10X C7X -146(9) . .
C9X C2X C10X C7X -41(5) . .
C5X C2X C10X C7X 159(7) . .
C4X C2X C10X C7X -63(10) . .
C3X C2X C10X C7X -38(5) . .
C12X C2X C10X C7X 33(14) . .
C7X C9X C10X C2X -70(9) . .
C3X C9X C10X C2X -6(16) . .
C4X C9X C10X C2X 20(10) . .
C11X C9X C10X C2X 148(13) . .
C6X C9X C10X C2X 36(5) . .
C1X C9X C10X C2X -31(20) . .
C12X C9X C10X C2X -25(7) . .
C7X C9X C10X C5X -91(11) . .
C2X C9X C10X C5X -21(9) . .
C3X C9X C10X C5X -27(21) . .
C4X C9X C10X C5X -1(15) . .
C11X C9X C10X C5X 127(12) . .
C6X C9X C10X C5X 15(9) . .
C1X C9X C10X C5X -52(23) . .
C12X C9X C10X C5X -46(11) . .
C7X C9X C10X C6X -106(8) . .
C2X C9X C10X C6X -36(5) . .
C3X C9X C10X C6X -42(15) . .
C4X C9X C10X C6X -16(9) . .
C11X C9X C10X C6X 112(11) . .
C1X C9X C10X C6X -67(19) . .
C12X C9X C10X C6X -62(5) . .
C2X C9X C10X C7X 70(9) . .
C3X C9X C10X C7X 64(16) . .
C4X C9X C10X C7X 90(13) . .
C11X C9X C10X C7X -142(14) . .
C6X C9X C10X C7X 106(8) . .
C1X C9X C10X C7X 39(16) . .
C12X C9X C10X C7X 45(7) . .
C6X C5X C10X C2X -35(6) . .
C6X C5X C10X C9X -17(10) . .
C2X C5X C10X C9X 17(8) . .
C2X C5X C10X C6X 35(6) . .
C6X C5X C10X C7X -52(8) . .
C2X C5X C10X C7X -17(6) . .
C4X C6X C10X C2X -43(8) . .
C5X C6X C10X C2X 108(11) . .
C9X C6X C10X C2X -55(8) . .
C3X C6X C10X C2X -43(8) . .
C12X C6X C10X C2X -1(9) . .
C2X C6X C10X C9X 55(8) . .
C4X C6X C10X C9X 12(6) . .
C5X C6X C10X C9X 163(10) . .
C3X C6X C10X C9X 12(6) . .
C12X C6X C10X C9X 55(6) . .
C2X C6X C10X C5X -108(11) . .
C4X C6X C10X C5X -151(8) . .
C9X C6X C10X C5X -163(10) . .
C3X C6X C10X C5X -151(8) . .
C12X C6X C10X C5X -109(8) . .
C2X C6X C10X C7X 25(7) . .
C4X C6X C10X C7X -18(4) . .
C5X C6X C10X C7X 133(8) . .
C9X C6X C10X C7X -30(5) . .
C3X C6X C10X C7X -18(2) . .
C12X C6X C10X C7X 24(4) . .
C9X C7X C10X C2X 82(9) . .
C3X C7X C10X C2X 53(7) . .
C4X C7X C10X C2X 37(7) . .
C12X C7X C10X C2X -19(9) . .
C8X C7X C10X C2X 160(11) . .
C1X C7X C10X C2X 64(8) . .
C11X C7X C10X C2X 104(8) . .
C3X C7X C10X C9X -30(9) . .
C2X C7X C10X C9X -82(9) . .
C4X C7X C10X C9X -46(8) . .
C12X C7X C10X C9X -102(10) . .
C8X C7X C10X C9X 77(13) . .
C1X C7X C10X C9X -19(10) . .
C11X C7X C10X C9X 22(9) . .
C9X C7X C10X C5X 104(11) . .
C3X C7X C10X C5X 75(8) . .
C2X C7X C10X C5X 22(8) . .
C4X C7X C10X C5X 59(8) . .
C12X C7X C10X C5X 3(10) . .
C8X C7X C10X C5X -178(11) . .
C1X C7X C10X C5X 86(9) . .
C11X C7X C10X C5X 126(9) . .
C9X C7X C10X C6X 64(8) . .
C3X C7X C10X C6X 34(4) . .
C2X C7X C10X C6X -19(5) . .
C4X C7X C10X C6X 18(4) . .
C12X C7X C10X C6X -38(6) . .
C8X C7X C10X C6X 141(11) . .
C1X C7X C10X C6X 45(6) . .
C11X C7X C10X C6X 86(5) . .
C7X C9X C11X C3X 67(12) . .
C2X C9X C11X C3X -140(18) . .
C4X C9X C11X C3X -34(6) . .
C10X C9X C11X C3X -166(12) . .
C6X C9X C11X C3X -95(9) . .
C1X C9X C11X C3X 14(4) . .
C12X C9X C11X C3X 3(13) . .
C7X C9X C11X C4X 101(17) . .
C2X C9X C11X C4X -106(19) . .
C3X C9X C11X C4X 34(6) . .
C10X C9X C11X C4X -132(15) . .
C6X C9X C11X C4X -61(9) . .
C1X C9X C11X C4X 48(8) . .
C12X C9X C11X C4X 37(13) . .
C2X C9X C11X C7X 153(25) . .
C3X C9X C11X C7X -67(12) . .
C4X C9X C11X C7X -101(17) . .
C10X C9X C11X C7X 127(17) . .
C6X C9X C11X C7X -162(19) . .
C1X C9X C11X C7X -53(12) . .
C12X C9X C11X C7X -64(17) . .
C4X C3X C11X C9X 61(10) . .
C1X C3X C11X C9X -150(9) . .
C7X C3X C11X C9X -35(8) . .
C12X C3X C11X C9X -3(15) . .
C2X C3X C11X C9X 15(8) . .
C8X C3X C11X C9X 143(10) 3_766 .
C3X C3X C11X C9X -150(9) 3_766 .
C6X C3X C11X C9X 46(9) . .
C8X C3X C11X C9X -96(10) . .
C1X C3X C11X C4X 149(8) . .
C9X C3X C11X C4X -61(10) . .
C7X C3X C11X C4X -97(7) . .
C12X C3X C11X C4X -64(11) . .
C2X C3X C11X C4X -46(6) . .
C8X C3X C11X C4X 82(8) 3_766 .
C3X C3X C11X C4X 149(8) 3_766 .
C6X C3X C11X C4X -15(6) . .
C8X C3X C11X C4X -157(8) . .
C4X C3X C11X C7X 97(7) . .
C1X C3X C11X C7X -114(6) . .
C9X C3X C11X C7X 35(8) . .
C12X C3X C11X C7X 32(9) . .
C2X C3X C11X C7X 50(3) . .
C8X C3X C11X C7X 178(7) 3_766 .
C3X C3X C11X C7X -114(6) 3_766 .
C6X C3X C11X C7X 81(3) . .
C8X C3X C11X C7X -60(4) . .
C3X C4X C11X C9X -91(12) . .
C6X C4X C11X C9X 66(12) . .
C7X C4X C11X C9X -32(10) . .
C12X C4X C11X C9X -39(14) . .
C2X C4X C11X C9X 28(10) . .
C1X C4X C11X C9X -109(12) . .
C8X C4X C11X C9X -162(14) 3_766 .
C9X C4X C11X C3X 91(12) . .
C6X C4X C11X C3X 158(8) . .
C7X C4X C11X C3X 59(6) . .
C12X C4X C11X C3X 52(10) . .
C2X C4X C11X C3X 119(7) . .
C1X C4X C11X C3X -18(5) . .
C8X C4X C11X C3X -70(8) 3_766 .
C3X C4X C11X C7X -59(6) . .
C9X C4X C11X C7X 32(10) . .
C6X C4X C11X C7X 99(5) . .
C12X C4X C11X C7X -7(9) . .
C2X C4X C11X C7X 60(3) . .
C1X C4X C11X C7X -77(4) . .
C8X C4X C11X C7X -129(9) 3_766 .
C3X C7X C11X C9X 85(14) . .
C2X C7X C11X C9X -13(13) . .
C4X C7X C11X C9X 53(14) . .
C12X C7X C11X C9X 60(16) . .
C8X C7X C11X C9X 168(15) . .
C1X C7X C11X C9X 114(14) . .
C10X C7X C11X C9X -37(14) . .
C9X C7X C11X C3X -85(14) . .
C2X C7X C11X C3X -98(5) . .
C4X C7X C11X C3X -31(3) . .
C12X C7X C11X C3X -25(8) . .
C8X C7X C11X C3X 83(6) . .
C1X C7X C11X C3X 29(4) . .
C10X C7X C11X C3X -122(6) . .
C9X C7X C11X C4X -53(14) . .
C3X C7X C11X C4X 31(3) . .
C2X C7X C11X C4X -67(5) . .
C12X C7X C11X C4X 6(8) . .
C8X C7X C11X C4X 115(6) . .
C1X C7X C11X C4X 60(5) . .
C10X C7X C11X C4X -90(6) . .
C3X C4X C12X C7X 54(6) . .
C9X C4X C12X C7X -15(7) . .
C6X C4X C12X C7X -97(5) . .
C2X C4X C12X C7X -58(3) . .
C1X C4X C12X C7X 76(4) . .
C8X C4X C12X C7X 129(8) 3_766 .
C11X C4X C12X C7X 7(9) . .
C9X C4X C12X C3X -69(8) . .
C6X C4X C12X C3X -152(9) . .
C7X C4X C12X C3X -54(6) . .
C2X C4X C12X C3X -112(7) . .
C1X C4X C12X C3X 22(5) . .
C8X C4X C12X C3X 75(9) 3_766 .
C11X C4X C12X C3X -47(9) . .
C3X C4X C12X C2X 112(7) . .
C9X C4X C12X C2X 42(6) . .
C6X C4X C12X C2X -40(4) . .
C7X C4X C12X C2X 58(3) . .
C1X C4X C12X C2X 134(5) . .
C8X C4X C12X C2X -173(9) 3_766 .
C11X C4X C12X C2X 65(8) . .
C3X C4X C12X C1X -22(5) . .
C9X C4X C12X C1X -91(9) . .
C6X C4X C12X C1X -174(6) . .
C7X C4X C12X C1X -76(4) . .
C2X C4X C12X C1X -134(5) . .
C8X C4X C12X C1X 53(6) 3_766 .
C11X C4X C12X C1X -69(10) . .
C3X C4X C12X C9X 69(8) . .
C6X C4X C12X C9X -82(8) . .
C7X C4X C12X C9X 15(7) . .
C2X C4X C12X C9X -42(6) . .
C1X C4X C12X C9X 91(9) . .
C8X C4X C12X C9X 145(13) 3_766 .
C11X C4X C12X C9X 23(8) . .
C3X C4X C12X C6X 152(9) . .
C9X C4X C12X C6X 82(8) . .
C7X C4X C12X C6X 97(5) . .
C2X C4X C12X C6X 40(4) . .
C1X C4X C12X C6X 174(6) . .
C8X C4X C12X C6X -133(10) 3_766 .
C11X C4X C12X C6X 105(10) . .
C9X C7X C12X C4X 19(9) . .
C3X C7X C12X C4X -30(3) . .
C2X C7X C12X C4X 63(5) . .
C8X C7X C12X C4X -108(7) . .
C1X C7X C12X C4X -61(5) . .
C10X C7X C12X C4X 71(6) . .
C11X C7X C12X C4X -7(9) . .
C9X C7X C12X C3X 49(7) . .
C2X C7X C12X C3X 94(4) . .
C4X C7X C12X C3X 30(3) . .
C8X C7X C12X C3X -78(6) . .
C1X C7X C12X C3X -30(3) . .
C10X C7X C12X C3X 101(5) . .
C11X C7X C12X C3X 24(7) . .
C9X C7X C12X C2X -44(7) . .
C3X C7X C12X C2X -94(4) . .
C4X C7X C12X C2X -63(5) . .
C8X C7X C12X C2X -172(6) . .
C1X C7X C12X C2X -124(3) . .
C10X C7X C12X C2X 8(3) . .
C11X C7X C12X C2X -70(6) . .
C9X C7X C12X C1X 80(7) . .
C3X C7X C12X C1X 30(3) . .
C2X C7X C12X C1X 124(3) . .
C4X C7X C12X C1X 61(5) . .
C8X C7X C12X C1X -48(5) . .
C10X C7X C12X C1X 132(4) . .
C11X C7X C12X C1X 54(6) . .
C3X C7X C12X C9X -49(7) . .
C2X C7X C12X C9X 44(7) . .
C4X C7X C12X C9X -19(9) . .
C8X C7X C12X C9X -127(9) . .
C1X C7X C12X C9X -80(7) . .
C10X C7X C12X C9X 52(8) . .
C11X C7X C12X C9X -26(8) . .
C9X C7X C12X C6X -23(8) . .
C3X C7X C12X C6X -73(4) . .
C2X C7X C12X C6X 21(3) . .
C4X C7X C12X C6X -42(5) . .
C8X C7X C12X C6X -151(5) . .
C1X C7X C12X C6X -103(3) . .
C10X C7X C12X C6X 29(5) . .
C11X C7X C12X C6X -49(7) . .
C1X C3X C12X C4X -142(9) . .
C9X C3X C12X C4X 69(6) . .
C7X C3X C12X C4X 107(7) . .
C11X C3X C12X C4X 71(12) . .
C2X C3X C12X C4X 53(6) . .
C8X C3X C12X C4X -76(8) 3_766 .
C3X C3X C12X C4X -142(9) 3_766 .
C6X C3X C12X C4X 20(6) . .
C8X C3X C12X C4X 162(8) . .
C4X C3X C12X C7X -107(7) . .
C1X C3X C12X C7X 112(6) . .
C9X C3X C12X C7X -38(5) . .
C11X C3X C12X C7X -35(10) . .
C2X C3X C12X C7X -54(3) . .
C8X C3X C12X C7X 177(7) 3_766 .
C3X C3X C12X C7X 112(6) 3_766 .
C6X C3X C12X C7X -87(4) . .
C8X C3X C12X C7X 56(5) . .
C4X C3X C12X C2X -53(6) . .
C1X C3X C12X C2X 166(4) . .
C9X C3X C12X C2X 16(5) . .
C7X C3X C12X C2X 54(3) . .
C11X C3X C12X C2X 18(10) . .
C8X C3X C12X C2X -129(6) 3_766 .
C3X C3X C12X C2X 166(4) 3_766 .
C6X C3X C12X C2X -33(2) . .
C8X C3X C12X C2X 110(5) . .
C4X C3X C12X C1X 142(9) . .
C9X C3X C12X C1X -149(8) . .
C7X C3X C12X C1X -112(6) . .
C11X C3X C12X C1X -147(12) . .
C2X C3X C12X C1X -166(4) . .
C8X C3X C12X C1X 65(5) 3_766 .
C3X C3X C12X C1X 0.00(4) 3_766 .
C6X C3X C12X C1X 161(5) . .
C8X C3X C12X C1X -56(5) . .
C4X C3X C12X C9X -69(6) . .
C1X C3X C12X C9X 149(8) . .
C7X C3X C12X C9X 38(5) . .
C11X C3X C12X C9X 2(11) . .
C2X C3X C12X C9X -16(5) . .
C8X C3X C12X C9X -145(8) 3_766 .
C3X C3X C12X C9X 149(8) 3_766 .
C6X C3X C12X C9X -49(5) . .
C8X C3X C12X C9X 93(7) . .
C4X C3X C12X C6X -20(6) . .
C1X C3X C12X C6X -161(5) . .
C9X C3X C12X C6X 49(5) . .
C7X C3X C12X C6X 87(4) . .
C11X C3X C12X C6X 51(10) . .
C2X C3X C12X C6X 33(2) . .
C8X C3X C12X C6X -96(6) 3_766 .
C3X C3X C12X C6X -161(5) 3_766 .
C8X C3X C12X C6X 143(5) . .
C10X C2X C12X C4X -123(17) . .
C6X C2X C12X C4X 56(6) . .
C9X C2X C12X C4X -45(7) . .
C7X C2X C12X C4X -81(7) . .
C5X C2X C12X C4X 119(9) . .
C3X C2X C12X C4X -28(4) . .
C10X C2X C12X C7X -42(18) . .
C6X C2X C12X C7X 137(5) . .
C9X C2X C12X C7X 36(5) . .
C5X C2X C12X C7X -161(8) . .
C4X C2X C12X C7X 81(7) . .
C3X C2X C12X C7X 53(4) . .
C10X C2X C12X C3X -95(17) . .
C6X C2X C12X C3X 84(5) . .
C9X C2X C12X C3X -17(5) . .
C7X C2X C12X C3X -53(4) . .
C5X C2X C12X C3X 146(7) . .
C4X C2X C12X C3X 28(4) . .
C10X C2X C12X C1X -88(17) . .
C6X C2X C12X C1X 90(5) . .
C9X C2X C12X C1X -10(5) . .
C7X C2X C12X C1X -46(3) . .
C5X C2X C12X C1X 153(7) . .
C4X C2X C12X C1X 34(6) . .
C3X C2X C12X C1X 7(2) . .
C10X C2X C12X C9X -78(17) . .
C6X C2X C12X C9X 101(6) . .
C7X C2X C12X C9X -36(5) . .
C5X C2X C12X C9X 163(9) . .
C4X C2X C12X C9X 45(7) . .
C3X C2X C12X C9X 17(5) . .
C10X C2X C12X C6X -179(18) . .
C9X C2X C12X C6X -101(6) . .
C7X C2X C12X C6X -137(5) . .
C5X C2X C12X C6X 63(7) . .
C4X C2X C12X C6X -56(6) . .
C3X C2X C12X C6X -84(5) . .
C3X C1X C12X C4X 21(4) . .
C3X C1X C12X C4X -159(4) 3_766 .
C4X C1X C12X C4X 180.00(6) 3_766 .
C8X C1X C12X C4X 119(6) . .
C8X C1X C12X C4X -61(6) 3_766 .
C7X C1X C12X C4X -110(5) 3_766 .
C7X C1X C12X C4X 70(5) . .
C9X C1X C12X C4X 40(4) . .
C9X C1X C12X C4X -140(4) 3_766 .
C12X C1X C12X C4X 85(19) 3_766 .
C3X C1X C12X C7X -50(5) . .
C3X C1X C12X C7X 130(5) 3_766 .
C4X C1X C12X C7X 110(5) 3_766 .
C4X C1X C12X C7X -70(5) . .
C8X C1X C12X C7X 48(6) . .
C8X C1X C12X C7X -132(6) 3_766 .
C7X C1X C12X C7X 180.000(6) 3_766 .
C9X C1X C12X C7X -31(3) . .
C9X C1X C12X C7X 149(3) 3_766 .
C12X C1X C12X C7X 14(16) 3_766 .
C3X C1X C12X C3X 180.00(9) 3_766 .
C4X C1X C12X C3X 159(4) 3_766 .
C4X C1X C12X C3X -21(4) . .
C8X C1X C12X C3X 98(6) . .
C8X C1X C12X C3X -82(6) 3_766 .
C7X C1X C12X C3X -130(5) 3_766 .
C7X C1X C12X C3X 50(5) . .
C9X C1X C12X C3X 19(5) . .
C9X C1X C12X C3X -161(5) 3_766 .
C12X C1X C12X C3X 64(18) 3_766 .
C3X C1X C12X C2X -13(4) . .
C3X C1X C12X C2X 167(4) 3_766 .
C4X C1X C12X C2X 146(4) 3_766 .
C4X C1X C12X C2X -34(4) . .
C8X C1X C12X C2X 85(5) . .
C8X C1X C12X C2X -95(5) 3_766 .
C7X C1X C12X C2X -143(3) 3_766 .
C7X C1X C12X C2X 37(3) . .
C9X C1X C12X C2X 6(3) . .
C9X C1X C12X C2X -174(3) 3_766 .
C12X C1X C12X C2X 51(17) 3_766 .
C3X C1X C12X C9X -19(5) . .
C3X C1X C12X C9X 161(5) 3_766 .
C4X C1X C12X C9X 140(4) 3_766 .
C4X C1X C12X C9X -40(4) . .
C8X C1X C12X C9X 79(6) . .
C8X C1X C12X C9X -101(6) 3_766 .
C7X C1X C12X C9X -149(3) 3_766 .
C7X C1X C12X C9X 31(3) . .
C9X C1X C12X C9X 180.00(3) 3_766 .
C12X C1X C12X C9X 45(18) 3_766 .
C3X C1X C12X C6X 17(4) . .
C3X C1X C12X C6X -163(4) 3_766 .
C4X C1X C12X C6X 176(4) 3_766 .
C4X C1X C12X C6X -4(4) . .
C8X C1X C12X C6X 115(6) . .
C8X C1X C12X C6X -65(6) 3_766 .
C7X C1X C12X C6X -114(4) 3_766 .
C7X C1X C12X C6X 66(4) . .
C9X C1X C12X C6X 36(4) . .
C9X C1X C12X C6X -144(4) 3_766 .
C12X C1X C12X C6X 81(18) 3_766 .
C7X C9X C12X C4X -150(14) . .
C2X C9X C12X C4X 103(10) . .
C3X C9X C12X C4X -49(6) . .
C11X C9X C12X C4X -52(19) . .
C10X C9X C12X C4X 117(11) . .
C6X C9X C12X C4X 61(8) . .
C1X C9X C12X C4X -65(9) . .
C2X C9X C12X C7X -107(9) . .
C3X C9X C12X C7X 101(10) . .
C4X C9X C12X C7X 150(14) . .
C11X C9X C12X C7X 98(20) . .
C10X C9X C12X C7X -93(9) . .
C6X C9X C12X C7X -149(10) . .
C1X C9X C12X C7X 85(7) . .
C7X C9X C12X C3X -101(10) . .
C2X C9X C12X C3X 152(9) . .
C4X C9X C12X C3X 49(6) . .
C11X C9X C12X C3X -3(17) . .
C10X C9X C12X C3X 166(9) . .
C6X C9X C12X C3X 110(7) . .
C1X C9X C12X C3X -16(4) . .
C7X C9X C12X C2X 107(9) . .
C3X C9X C12X C2X -152(9) . .
C4X C9X C12X C2X -103(10) . .
C11X C9X C12X C2X -155(20) . .
C10X C9X C12X C2X 14(4) . .
C6X C9X C12X C2X -42(4) . .
C1X C9X C12X C2X -168(6) . .
C7X C9X C12X C1X -85(7) . .
C2X C9X C12X C1X 168(6) . .
C3X C9X C12X C1X 16(4) . .
C4X C9X C12X C1X 65(9) . .
C11X C9X C12X C1X 13(17) . .
C10X C9X C12X C1X -178(6) . .
C6X C9X C12X C1X 126(5) . .
C7X C9X C12X C6X 149(10) . .
C2X C9X C12X C6X 42(4) . .
C3X C9X C12X C6X -110(7) . .
C4X C9X C12X C6X -61(8) . .
C11X C9X C12X C6X -113(19) . .
C10X C9X C12X C6X 56(6) . .
C1X C9X C12X C6X -126(5) . .
C2X C6X C12X C4X -95(7) . .
C5X C6X C12X C4X -153(10) . .
C10X C6X C12X C4X -95(7) . .
C9X C6X C12X C4X -49(6) . .
C3X C6X C12X C4X -14(5) . .
C2X C6X C12X C7X -32(4) . .
C4X C6X C12X C7X 63(6) . .
C5X C6X C12X C7X -90(8) . .
C10X C6X C12X C7X -32(5) . .
C9X C6X C12X C7X 14(4) . .
C3X C6X C12X C7X 49(3) . .
C2X C6X C12X C3X -81(5) . .
C4X C6X C12X C3X 14(5) . .
C5X C6X C12X C3X -139(8) . .
C10X C6X C12X C3X -81(5) . .
C9X C6X C12X C3X -35(4) . .
C4X C6X C12X C2X 95(7) . .
C5X C6X C12X C2X -58(8) . .
C10X C6X C12X C2X 0(4) . .
C9X C6X C12X C2X 46(4) . .
C3X C6X C12X C2X 81(5) . .
C2X C6X C12X C1X -90(5) . .
C4X C6X C12X C1X 5(5) . .
C5X C6X C12X C1X -148(8) . .
C10X C6X C12X C1X -90(5) . .
C9X C6X C12X C1X -44(5) . .
C3X C6X C12X C1X -9(2) . .
C2X C6X C12X C9X -46(4) . .
C4X C6X C12X C9X 49(6) . .
C5X C6X C12X C9X -104(9) . .
C10X C6X C12X C9X -46(5) . .
C3X C6X C12X C9X 35(4) . .
